data_4305636
loop_
_publ_author_name
'J\'ulio S. Rebou\,cas'
'Elizabeth L. S. Cheu'
'Caroline J. Ware'
'Brian R. James'
'Kirsten A. Skov'

_publ_section_title
;
Synthetic and Mechanistic Aspects of a New Method for Ruthenium-Metalation
of Porphyrins and Schiff-Bases
;
_journal_name_full 'Inorganic Chemistry'
_journal_page_first 7894
_journal_page_last 7907
_journal_paper_doi 10.1021/ic800616q
_journal_volume 47
_journal_year 2008
_chemical_formula_moiety 'C41 H52 N4 O2 Ru '
_chemical_formula_sum 'C41 H52 N4 O2 Ru'
_chemical_formula_weight 733.96
_space_group_IT_number 14
_symmetry_cell_setting monoclinic
_symmetry_Int_Tables_number 14
_symmetry_space_group_name_Hall '-P 2ybc'
_symmetry_space_group_name_H-M 'P 1 21/c 1'
_audit_creation_date 1998-05-25
_audit_creation_method 'by teXsan v1.8'
_cell_angle_alpha 90
_cell_angle_beta 99.5847(7)
_cell_angle_gamma 90
_cell_formula_units_Z 4
_cell_length_a 10.4420(8)
_cell_length_b 32.418(2)
_cell_length_c 10.7811(2)
_cell_measurement_reflns_used 15440
_cell_measurement_temperature 150.2
_cell_measurement_theta_max 30.0
_cell_measurement_theta_min 2.0
_cell_volume 3598.6(4)
_computing_cell_refinement 'MSC/AFC Diffractometer Control'
_computing_data_collection 'MSC/AFC Diffractometer Control'
_computing_data_reduction 'teXsan (MSC, 1992-1997)'
_computing_publication_material 'teXsan (MSC, 1992-1997)'
_computing_structure_refinement 'teXsan (MSC, 1992-1997)'
_computing_structure_solution
;
'DIRDIF92 PATTY (Beurskens, 1992)
;
_diffrn_ambient_temperature 150.2
_diffrn_measured_fraction_theta_full 0.869
_diffrn_measured_fraction_theta_max 0.869
_diffrn_measurement_device_type 'Quantum CCD'
_diffrn_orient_matrix_UB_11 0.00000
_diffrn_orient_matrix_UB_12 0.00000
_diffrn_orient_matrix_UB_13 0.00000
_diffrn_orient_matrix_UB_21 0.00000
_diffrn_orient_matrix_UB_22 0.00000
_diffrn_orient_matrix_UB_23 0.00000
_diffrn_orient_matrix_UB_31 0.00000
_diffrn_orient_matrix_UB_32 0.00000
_diffrn_orient_matrix_UB_33 0.00000
_diffrn_radiation_detector CCD
_diffrn_radiation_monochromator graphite
_diffrn_radiation_source 'X-ray tube'
_diffrn_radiation_type 'Mo K\a'
_diffrn_radiation_wavelength 0.7107
_diffrn_reflns_av_R_equivalents 0.05721
_diffrn_reflns_av_sigmaI/netI 0.120
_diffrn_reflns_limit_h_max 14
_diffrn_reflns_limit_h_min -10
_diffrn_reflns_limit_k_max 45
_diffrn_reflns_limit_k_min -38
_diffrn_reflns_limit_l_max 14
_diffrn_reflns_limit_l_min -12
_diffrn_reflns_number 33364
_diffrn_reflns_reduction_process 'Lp corrections applied'
_diffrn_reflns_theta_full 30.05
_diffrn_reflns_theta_max 30.05
_diffrn_reflns_theta_min 1.91
_diffrn_standards_decay_% 0.00
_diffrn_standards_interval_count 0
_diffrn_standards_number 0
_exptl_absorpt_coefficient_mu 0.477
_exptl_absorpt_correction_T_max 1.000
_exptl_absorpt_correction_T_min 0.840
_exptl_absorpt_correction_type multi-scan
_exptl_crystal_colour red
_exptl_crystal_density_diffrn 1.355
_exptl_crystal_density_meas ?
_exptl_crystal_description irregular
_exptl_crystal_F_000 1544.00
_exptl_crystal_size_max 0.30
_exptl_crystal_size_mid 0.15
_exptl_crystal_size_min 0.08
_refine_diff_density_max 3.07
_refine_diff_density_min -2.21
_refine_ls_extinction_method none
_refine_ls_goodness_of_fit_all 1.206
_refine_ls_goodness_of_fit_ref 1.206
_refine_ls_hydrogen_treatment noref
_refine_ls_matrix_type full
_refine_ls_number_constraints 0
_refine_ls_number_parameters 505
_refine_ls_number_reflns 9166
_refine_ls_number_restraints 0
_refine_ls_R_factor_all 0.0964
_refine_ls_R_factor_gt 0.044
_refine_ls_shift/su_max 0.0100
_refine_ls_shift/su_mean 0.0120
_refine_ls_structure_factor_coef Fsqd
_refine_ls_weighting_details 'w = 1/[\s^2^(Fo)]'
_refine_ls_weighting_scheme sigma
_refine_ls_wR_factor_all 0.0770
_refine_ls_wR_factor_ref 0.034
_reflns_number_gt 4171
_reflns_number_total 9166
_reflns_threshold_expression I>3.00\s(I)
_cod_data_source_file ic800616q-file004.cif
_cod_data_source_block bj260/RuOEP(CO)(THF)
_cod_original_cell_volume 3598.6(3)
_cod_original_sg_symbol_H-M 'P 21/c '
_cod_original_formula_sum 'C41 H52 N4 O2 Ru '
_cod_database_code 4305636

loop_
_symmetry_equiv_pos_as_xyz
'   +x,   +y,   +z'
'   -x,1/2+y,1/2-z'
'   -x,   -y,   -z'
'   +x,1/2-y,1/2+z'

loop_
_atom_site_label
_atom_site_fract_x
_atom_site_fract_y
_atom_site_fract_z
_atom_site_U_iso_or_equiv
_atom_site_occupancy
_atom_site_refinement_flags
_atom_site_adp_type
_atom_site_calc_flag
_atom_site_calc_attached_atom
Ru(1) 0.56609(3) 0.373289(8) 0.26066(3) 0.02535(7) 1.000 . Uani d ?
O(1) 0.3995(2) 0.37021(8) 0.0117(2) 0.0443(9) 1.000 . Uani d ?
O(2) 0.6812(2) 0.37786(9) 0.4552(2) 0.0454(9) 1.000 . Uani d ?
N(1) 0.6195(3) 0.43320(7) 0.2352(3) 0.0304(9) 1.000 . Uani d ?
N(2) 0.7369(2) 0.35312(7) 0.2095(3) 0.0210(8) 1.000 . Uani d ?
N(3) 0.5239(3) 0.31366(8) 0.3047(3) 0.0339(9) 1.000 . Uani d ?
N(4) 0.4086(2) 0.39373(8) 0.3348(3) 0.0292(9) 1.000 . Uani d ?
C(1) 0.5511(4) 0.46782(9) 0.2544(4) 0.0450(13) 1.000 . Uani d ?
C(2) 0.6162(4) 0.50401(10) 0.2180(4) 0.0535(15) 1.000 . Uani d ?
C(3) 0.7260(4) 0.49074(10) 0.1805(4) 0.0468(14) 1.000 . Uani d ?
C(4) 0.7287(4) 0.44597(10) 0.1906(4) 0.0347(12) 1.000 . Uani d ?
C(5) 0.8258(3) 0.41992(9) 0.1636(3) 0.0278(11) 1.000 . Uani d ?
C(6) 0.8309(3) 0.37710(10) 0.1731(3) 0.0201(9) 1.000 . Uani d ?
C(7) 0.9389(3) 0.35150(9) 0.1502(3) 0.0204(9) 1.000 . Uani d ?
C(8) 0.9058(3) 0.31178(9) 0.1714(3) 0.0219(10) 1.000 . Uani d ?
C(9) 0.7782(3) 0.31302(9) 0.2081(3) 0.0238(10) 1.000 . Uani d ?
C(10) 0.7092(3) 0.27911(10) 0.2399(4) 0.0381(12) 1.000 . Uani d ?
C(11) 0.5918(4) 0.27897(10) 0.2831(4) 0.0478(14) 1.000 . Uani d ?
C(12a) 0.5495(12) 0.2460(3) 0.3630(11) 0.028(4) 0.400 . Uani d ?
C(12) 0.5121(8) 0.2409(3) 0.2954(7) 0.028(2) 0.600 . Uani d ?
C(13) 0.4039(7) 0.2543(2) 0.3395(7) 0.027(2) 0.600 . Uani d ?
C(13a) 0.4427(11) 0.2606(3) 0.4060(10) 0.026(3) 0.400 . Uani d ?
C(14) 0.4167(4) 0.30131(11) 0.3540(4) 0.0494(14) 1.000 . Uani d ?
C(15) 0.3253(3) 0.32777(11) 0.3911(4) 0.0406(13) 1.000 . Uani d ?
C(16) 0.3225(3) 0.37014(11) 0.3838(3) 0.0277(10) 1.000 . Uani d ?
C(17) 0.2277(3) 0.39571(11) 0.4298(3) 0.0345(12) 1.000 . Uani d ?
C(18) 0.2585(4) 0.43493(11) 0.4078(4) 0.0532(15) 1.000 . Uani d ?
C(19) 0.3723(4) 0.43364(11) 0.3469(4) 0.0453(14) 1.000 . Uani d ?
C(20) 0.4375(4) 0.46771(11) 0.3063(5) 0.062(2) 1.000 . Uani d ?
C(21) 0.5673(5) 0.54719(11) 0.2215(6) 0.083(2) 1.000 . Uani d ?
C(22) 0.4545(5) 0.55555(12) 0.1184(6) 0.102(2) 1.000 . Uani d ?
C(23) 0.8313(4) 0.51621(11) 0.1342(5) 0.065(2) 1.000 . Uani d ?
C(24) 0.8188(4) 0.51964(13) -0.0054(5) 0.076(2) 1.000 . Uani d ?
C(25) 1.0600(3) 0.36703(10) 0.1057(3) 0.0295(10) 1.000 . Uani d ?
C(26) 1.0404(3) 0.37301(12) -0.0360(4) 0.0465(12) 1.000 . Uani d ?
C(27) 0.9858(3) 0.27338(10) 0.1633(4) 0.0323(11) 1.000 . Uani d ?
C(28) 0.9548(4) 0.25166(10) 0.0381(4) 0.0470(14) 1.000 . Uani d ?
C(29a) 0.6058(12) 0.2013(4) 0.3739(13) 0.039(4) 0.400 . Uani d ?
C(29) 0.5561(10) 0.1982(2) 0.2878(11) 0.033(3) 0.600 . Uani d ?
C(30) 0.6565(7) 0.1826(2) 0.3987(8) 0.035(2) 0.600 . Uani d ?
C(30a) 0.5370(13) 0.1801(3) 0.2624(15) 0.041(4) 0.400 . Uani d ?
C(31) 0.3079(7) 0.2304(3) 0.3958(12) 0.046(3) 0.600 . Uani d ?
C(31a) 0.3569(14) 0.2351(4) 0.4884(15) 0.038(5) 0.400 . Uani d ?
C(32) 0.3215(10) 0.2309(3) 0.5418(10) 0.050(3) 0.600 . Uani d ?
C(32a) 0.2451(12) 0.2216(4) 0.3958(15) 0.049(4) 0.400 . Uani d ?
C(33) 0.1207(3) 0.38011(12) 0.4961(4) 0.0411(12) 1.000 . Uani d ?
C(34) 0.1720(4) 0.3655(2) 0.6297(4) 0.095(2) 1.000 . Uani d ?
C(35a) 0.1566(13) 0.4763(5) 0.3869(13) 0.039(5) 0.400 . Uani d ?
C(35) 0.2017(9) 0.4719(3) 0.4592(8) 0.037(3) 0.600 . Uani d ?
C(36) 0.0976(8) 0.4906(3) 0.3582(10) 0.054(3) 0.600 . Uani d ?
C(36a) 0.2160(11) 0.4953(4) 0.5085(11) 0.046(4) 0.400 . Uani d ?
C(37) 0.4671(3) 0.37092(10) 0.1067(4) 0.0266(10) 1.000 . Uani d ?
C(38) 0.7628(5) 0.3459(2) 0.5117(5) 0.086(2) 1.000 . Uani d ?
C(39) 0.8182(4) 0.3585(2) 0.6441(5) 0.096(2) 1.000 . Uani d ?
C(40) 0.7680(8) 0.4003(2) 0.6567(5) 0.136(3) 1.000 . Uani d ?
C(41) 0.6694(8) 0.40574(15) 0.5400(6) 0.179(3) 1.000 . Uani d ?
H(1) 0.9011 0.4335 0.1338 0.033 1.000 . Uiso c ?
H(2) 0.7492 0.2515 0.2305 0.046 1.000 . Uiso c ?
H(3) 0.2533 0.3145 0.4271 0.049 1.000 . Uiso c ?
H(4) 0.3975 0.4953 0.3160 0.074 1.000 . Uiso c ?
H(5) 0.5390 0.5520 0.3045 0.100 1.000 . Uiso c ?
H(6) 0.6395 0.5666 0.2121 0.100 1.000 . Uiso c ?
H(7) 0.4255 0.5848 0.1242 0.122 1.000 . Uiso c ?
H(8) 0.4818 0.5509 0.0349 0.122 1.000 . Uiso c ?
H(9) 0.3813 0.5365 0.1276 0.122 1.000 . Uiso c ?
H(10) 0.8288 0.5447 0.1694 0.078 1.000 . Uiso c ?
H(11) 0.9172 0.5032 0.1670 0.078 1.000 . Uiso c ?
H(12) 0.8917 0.5368 -0.0271 0.092 1.000 . Uiso c ?
H(13) 0.8223 0.4915 -0.0427 0.092 1.000 . Uiso c ?
H(14) 0.7340 0.5330 -0.0403 0.092 1.000 . Uiso c ?
H(15) 1.0853 0.3941 0.1473 0.035 1.000 . Uiso c ?
H(16) 1.1314 0.3466 0.1302 0.035 1.000 . Uiso c ?
H(17) 1.1231 0.3831 -0.0609 0.056 1.000 . Uiso c ?
H(18) 1.0151 0.3462 -0.0788 0.056 1.000 . Uiso c ?
H(19) 0.9702 0.3938 -0.0616 0.056 1.000 . Uiso c ?
H(20) 1.0797 0.2813 0.1777 0.039 1.000 . Uiso c ?
H(21) 0.9693 0.2538 0.2307 0.039 1.000 . Uiso c ?
H(22) 0.8614 0.2432 0.0228 0.057 1.000 . Uiso c ?
H(23) 0.9715 0.2707 -0.0303 0.057 1.000 . Uiso c ?
H(24) 1.0109 0.2266 0.0388 0.057 1.000 . Uiso c ?
H(25) 0.4781 0.1799 0.2810 0.039 0.600 . Uiso d ?
H(25a) 0.7014 0.2016 0.3732 0.047 0.400 . Uiso d ?
H(26) 0.5955 0.1956 0.2097 0.039 0.600 . Uiso d ?
H(26a) 0.5882 0.1877 0.4524 0.047 0.400 . Uiso d ?
H(27) 0.6136 0.1787 0.4742 0.042 0.600 . Uiso d ?
H(27a) 0.4456 0.1904 0.2429 0.050 0.400 . Uiso d ?
H(28) 0.6931 0.1557 0.3759 0.042 0.600 . Uiso d ?
H(28a) 0.5820 0.1856 0.1890 0.050 0.400 . Uiso d ?
H(29) 0.7282 0.2032 0.4184 0.042 0.600 . Uiso d ?
H(29a) 0.5363 0.1497 0.2787 0.050 0.400 . Uiso d ?
H(30) 0.2198 0.2415 0.3611 0.054 0.600 . Uiso d ?
H(30a) 0.4062 0.2110 0.5292 0.045 0.400 . Uiso d ?
H(31) 0.3140 0.2010 0.3693 0.054 0.600 . Uiso d ?
H(31a) 0.3285 0.2531 0.5540 0.045 0.400 . Uiso d ?
H(32) 0.2392 0.2208 0.5669 0.058 0.600 . Uiso d ?
H(32a) 0.2092 0.2455 0.3420 0.060 0.400 . Uiso d ?
H(33) 0.3950 0.2125 0.5786 0.058 0.600 . Uiso d ?
H(33a) 0.2725 0.1995 0.3411 0.060 0.400 . Uiso d ?
H(34) 0.3395 0.2597 0.5730 0.058 0.600 . Uiso d ?
H(34a) 0.1756 0.2105 0.4407 0.060 0.400 . Uiso d ?
H(35) 0.0569 0.4029 0.4998 0.049 1.000 . Uiso c ?
H(36) 0.0762 0.3565 0.4470 0.049 1.000 . Uiso c ?
H(37) 0.0980 0.3554 0.6696 0.114 1.000 . Uiso c ?
H(38) 0.2358 0.3427 0.6271 0.114 1.000 . Uiso c ?
H(39) 0.2157 0.3890 0.6800 0.114 1.000 . Uiso c ?
H(40) 0.1618 0.4637 0.5338 0.044 0.600 . Uiso d ?
H(40a) 0.1667 0.4933 0.3120 0.047 0.400 . Uiso d ?
H(41) 0.2718 0.4927 0.4857 0.044 0.600 . Uiso d ?
H(41a) 0.0633 0.4687 0.3832 0.047 0.400 . Uiso d ?
H(42) 0.0479 0.5121 0.3971 0.064 0.600 . Uiso d ?
H(42a) 0.1808 0.4818 0.5792 0.055 0.400 . Uiso d ?
H(43) 0.1399 0.5036 0.2912 0.064 0.600 . Uiso d ?
H(43a) 0.3125 0.4918 0.5215 0.055 0.400 . Uiso d ?
H(44) 0.0368 0.4685 0.3202 0.064 0.600 . Uiso d ?
H(44a) 0.1948 0.5255 0.5072 0.055 0.400 . Uiso d ?
H(45) 0.7114 0.3199 0.5131 0.104 1.000 . Uiso c ?
H(46) 0.8349 0.3412 0.4628 0.104 1.000 . Uiso c ?
H(47) 0.7883 0.3394 0.7062 0.115 1.000 . Uiso c ?
H(48) 0.9153 0.3587 0.6569 0.115 1.000 . Uiso c ?
H(49) 0.7261 0.4025 0.7335 0.163 1.000 . Uiso c ?
H(50) 0.8388 0.4212 0.6611 0.163 1.000 . Uiso c ?
H(51) 0.6818 0.4337 0.5037 0.214 1.000 . Uiso c ?
H(52) 0.5807 0.4039 0.5622 0.214 1.000 . Uiso c ?

loop_
_atom_site_aniso_label
_atom_site_aniso_U_11
_atom_site_aniso_U_22
_atom_site_aniso_U_33
_atom_site_aniso_U_12
_atom_site_aniso_U_13
_atom_site_aniso_U_23
Ru(1) 0.02427(14) 0.01908(12) 0.0372(2) 0.00415(15) 0.01830(12) 0.0071(2)
O(1) 0.033(2) 0.053(2) 0.047(2) -0.0047(15) 0.0077(13) 0.003(2)
O(2) 0.038(2) 0.065(2) 0.036(2) 0.0130(15) 0.0141(13) 0.003(2)
N(1) 0.034(2) 0.0170(14) 0.048(2) 0.0019(13) 0.028(2) 0.0028(14)
N(2) 0.0166(15) 0.0212(14) 0.029(2) 0.0024(11) 0.0155(13) 0.0053(13)
N(3) 0.028(2) 0.0221(15) 0.058(2) 0.0052(13) 0.025(2) 0.0198(15)
N(4) 0.022(2) 0.0246(15) 0.046(2) 0.0098(12) 0.0204(15) 0.0124(14)
C(1) 0.051(3) 0.017(2) 0.080(3) 0.006(2) 0.050(2) 0.003(2)
C(2) 0.061(3) 0.018(2) 0.095(4) 0.004(2) 0.051(3) 0.001(2)
C(3) 0.053(3) 0.018(2) 0.081(4) -0.005(2) 0.044(3) 0.000(2)
C(4) 0.040(3) 0.021(2) 0.050(3) -0.009(2) 0.028(2) 0.002(2)
C(5) 0.028(2) 0.023(2) 0.038(3) -0.0061(15) 0.022(2) -0.005(2)
C(6) 0.019(2) 0.021(2) 0.022(2) -0.0016(15) 0.0101(14) -0.002(2)
C(7) 0.018(2) 0.029(2) 0.015(2) 0.0004(14) 0.006(2) -0.0033(15)
C(8) 0.022(2) 0.026(2) 0.019(2) 0.0064(15) 0.006(2) 0.0034(15)
C(9) 0.024(2) 0.021(2) 0.029(2) 0.0085(15) 0.012(2) 0.005(2)
C(10) 0.033(2) 0.022(2) 0.065(3) 0.009(2) 0.024(2) 0.013(2)
C(11) 0.045(3) 0.020(2) 0.090(4) 0.010(2) 0.044(3) 0.023(2)
C(12a) 0.036(8) 0.014(5) 0.040(8) 0.003(5) 0.024(7) 0.011(6)
C(12) 0.024(5) 0.029(4) 0.026(5) -0.001(3) -0.004(4) 0.010(4)
C(13) 0.017(4) 0.031(4) 0.029(5) -0.007(3) -0.005(4) 0.014(4)
C(13a) 0.031(8) 0.020(5) 0.032(8) -0.005(5) 0.016(6) 0.005(6)
C(14) 0.034(3) 0.034(2) 0.088(4) 0.004(2) 0.035(3) 0.033(2)
C(15) 0.027(2) 0.041(2) 0.060(3) 0.010(2) 0.027(2) 0.029(2)
C(16) 0.020(2) 0.034(2) 0.032(2) 0.007(2) 0.013(2) 0.012(2)
C(17) 0.024(2) 0.051(2) 0.033(3) 0.010(2) 0.016(2) 0.012(2)
C(18) 0.050(3) 0.036(2) 0.087(4) 0.012(2) 0.053(3) 0.005(2)
C(19) 0.044(3) 0.033(2) 0.069(3) 0.020(2) 0.039(2) 0.012(2)
C(20) 0.066(3) 0.023(2) 0.113(5) 0.011(2) 0.063(3) 0.003(2)
C(21) 0.084(4) 0.017(2) 0.170(6) 0.008(2) 0.087(4) 0.006(3)
C(22) 0.119(5) 0.024(2) 0.187(7) 0.028(3) 0.098(5) 0.038(3)
C(23) 0.070(3) 0.022(2) 0.119(5) -0.012(2) 0.065(3) -0.002(3)
C(24) 0.071(4) 0.053(3) 0.121(5) -0.007(2) 0.063(3) 0.028(3)
C(25) 0.024(2) 0.031(2) 0.037(2) -0.001(2) 0.015(2) -0.002(2)
C(26) 0.053(3) 0.052(2) 0.044(3) -0.013(2) 0.034(2) -0.004(2)
C(27) 0.031(2) 0.034(2) 0.036(3) 0.013(2) 0.020(2) 0.006(2)
C(28) 0.044(3) 0.029(2) 0.069(4) 0.008(2) 0.013(3) -0.013(2)
C(29a) 0.034(9) 0.042(8) 0.045(9) -0.025(6) 0.018(7) -0.009(8)
C(29) 0.026(5) 0.008(3) 0.060(8) -0.014(4) -0.004(5) 0.001(4)
C(30) 0.036(5) 0.028(4) 0.040(5) 0.017(3) 0.002(4) 0.012(4)
C(30a) 0.024(7) 0.044(7) 0.056(9) 0.006(7) 0.007(7) 0.001(8)
C(31) 0.015(5) 0.035(5) 0.090(8) -0.002(4) 0.012(6) 0.044(5)
C(31a) 0.034(9) 0.028(6) 0.048(11) 0.006(6) -0.005(7) -0.002(7)
C(32) 0.037(5) 0.048(5) 0.071(9) 0.006(4) 0.030(5) 0.036(5)
C(32a) 0.057(10) 0.047(8) 0.040(9) -0.010(7) 0.003(8) 0.006(6)
C(33) 0.024(2) 0.066(3) 0.038(3) 0.006(2) 0.017(2) 0.012(2)
C(34) 0.038(3) 0.209(6) 0.043(3) 0.000(3) 0.023(2) 0.023(4)
C(35a) 0.044(11) 0.055(10) 0.023(9) -0.026(8) 0.020(8) -0.008(8)
C(35) 0.043(6) 0.036(4) 0.040(7) 0.020(4) 0.031(5) 0.008(5)
C(36) 0.039(6) 0.059(6) 0.065(7) 0.031(4) 0.013(5) 0.029(5)
C(36a) 0.043(7) 0.063(8) 0.029(8) 0.013(7) 0.002(6) 0.008(6)
C(37) 0.021(2) 0.021(2) 0.041(3) -0.001(2) 0.013(2) 0.004(2)
C(38) 0.076(4) 0.135(5) 0.045(4) 0.052(3) 0.002(3) 0.007(3)
C(39) 0.039(3) 0.213(7) 0.038(4) 0.004(4) 0.018(3) 0.008(4)
C(40) 0.290(9) 0.062(4) 0.037(4) -0.048(5) -0.027(5) 0.018(3)
C(41) 0.379(11) 0.053(4) 0.068(5) 0.082(5) -0.069(6) -0.029(3)

loop_
_atom_type_symbol
_atom_type_oxidation_number
_atom_type_number_in_cell
_atom_type_scat_dispersion_real
_atom_type_scat_dispersion_imag
_atom_type_scat_source
C 0 164 0.002 0.002
;International Tables for Crystallography
(1992, Vol. C, Tables 4.2.6.8 and 6.1.1.1)
;
H 0 208 0.000 0.000
;International Tables for Crystallography
(1992, Vol. C, Table 6.1.1.2)
;
N 0 16 0.004 0.003
;International Tables for Crystallography
(1992, Vol. C, Tables 4.2.6.8 and 6.1.1.1)
;
O 0 8 0.008 0.006
;International Tables for Crystallography
(1992, Vol. C, Tables 4.2.6.8 and 6.1.1.1)
;
Ru 0 4 -1.420 0.836
;International Tables for Crystallography
(1992, Vol. C, Tables 4.2.6.8 and 6.1.1.1)
;

loop_
_geom_angle_atom_site_label_1
_geom_angle_atom_site_label_2
_geom_angle_atom_site_label_3
_geom_angle
_geom_angle_site_symmetry_1
_geom_angle_site_symmetry_2
_geom_angle_site_symmetry_3
_geom_angle_publ_flag
O(2) Ru(1) N(1) 86.98(11) . . . yes
O(2) Ru(1) N(2) 85.31(10) . . . yes
O(2) Ru(1) N(3) 87.02(11) . . . yes
O(2) Ru(1) N(4) 87.35(10) . . . yes
O(2) Ru(1) C(37) 177.23(12) . . . yes
N(1) Ru(1) N(2) 89.89(10) . . . yes
N(1) Ru(1) N(3) 174.00(13) . . . yes
N(1) Ru(1) N(4) 89.97(10) . . . yes
N(1) Ru(1) C(37) 92.52(13) . . . yes
N(2) Ru(1) N(3) 89.53(10) . . . yes
N(2) Ru(1) N(4) 172.66(12) . . . yes
N(2) Ru(1) C(37) 97.41(13) . . . yes
N(3) Ru(1) N(4) 89.84(10) . . . yes
N(3) Ru(1) C(37) 93.48(14) . . . yes
N(4) Ru(1) C(37) 89.92(13) . . . yes
Ru(1) O(2) C(38) 123.1(3) . . . yes
Ru(1) O(2) C(41) 127.1(3) . . . yes
C(38) O(2) C(41) 109.0(4) . . . yes
Ru(1) N(1) C(1) 126.7(2) . . . yes
Ru(1) N(1) C(4) 126.3(2) . . . yes
C(1) N(1) C(4) 106.9(3) . . . yes
Ru(1) N(2) C(6) 126.5(2) . . . yes
Ru(1) N(2) C(9) 126.3(2) . . . yes
C(6) N(2) C(9) 107.2(3) . . . yes
Ru(1) N(3) C(11) 126.6(2) . . . yes
Ru(1) N(3) C(14) 125.6(2) . . . yes
C(11) N(3) C(14) 107.7(3) . . . yes
Ru(1) N(4) C(16) 126.6(2) . . . yes
Ru(1) N(4) C(19) 126.7(2) . . . yes
C(16) N(4) C(19) 106.6(3) . . . yes
N(1) C(1) C(2) 110.2(3) . . . yes
N(1) C(1) C(20) 124.1(3) . . . yes
C(2) C(1) C(20) 125.6(3) . . . yes
C(1) C(2) C(3) 106.6(3) . . . yes
C(1) C(2) C(21) 125.2(3) . . . yes
C(3) C(2) C(21) 128.2(4) . . . yes
C(2) C(3) C(4) 107.6(3) . . . yes
C(2) C(3) C(23) 128.4(3) . . . yes
C(4) C(3) C(23) 124.0(3) . . . yes
N(1) C(4) C(3) 108.7(3) . . . yes
N(1) C(4) C(5) 124.6(3) . . . yes
C(3) C(4) C(5) 126.7(3) . . . yes
C(4) C(5) C(6) 127.8(3) . . . yes
C(4) C(5) H(1) 116.1 . . . no
C(6) C(5) H(1) 116.1 . . . no
N(2) C(6) C(5) 124.8(3) . . . yes
N(2) C(6) C(7) 109.9(3) . . . yes
C(5) C(6) C(7) 125.3(3) . . . yes
C(6) C(7) C(8) 106.6(3) . . . yes
C(6) C(7) C(25) 125.3(3) . . . yes
C(8) C(7) C(25) 128.1(3) . . . yes
C(7) C(8) C(9) 106.8(3) . . . yes
C(7) C(8) C(27) 127.7(3) . . . yes
C(9) C(8) C(27) 125.4(3) . . . yes
N(2) C(9) C(8) 109.5(3) . . . yes
N(2) C(9) C(10) 124.8(3) . . . yes
C(8) C(9) C(10) 125.7(3) . . . yes
C(9) C(10) C(11) 127.7(3) . . . yes
C(9) C(10) H(2) 116.1 . . . no
C(11) C(10) H(2) 116.1 . . . no
N(3) C(11) C(10) 124.6(3) . . . yes
N(3) C(11) C(12a) 106.3(5) . . . yes
N(3) C(11) C(12) 110.4(4) . . . yes
C(10) C(11) C(12a) 124.3(6) . . . yes
C(10) C(11) C(12) 124.5(5) . . . yes
C(12a) C(11) C(12) 30.4(4) . . . yes
C(11) C(12a) C(12) 76.3(13) . . . yes
C(11) C(12a) C(13) 99.2(7) . . . yes
C(11) C(12a) C(13a) 106.6(9) . . . yes
C(11) C(12a) C(29a) 124.6(9) . . . yes
C(11) C(12a) C(29) 109.2(8) . . . yes
C(12) C(12a) C(13) 63.5(13) . . . yes
C(12) C(12a) C(13a) 94.5(16) . . . yes
C(12) C(12a) C(29a) 89.9(14) . . . yes
C(12) C(12a) C(29) 55.8(12) . . . yes
C(13) C(12a) C(13a) 31.1(5) . . . yes
C(13) C(12a) C(29a) 122.1(9) . . . yes
C(13) C(12a) C(29) 101.2(8) . . . yes
C(13a) C(12a) C(29a) 128.1(10) . . . yes
C(13a) C(12a) C(29) 124.2(10) . . . yes
C(29a) C(12a) C(29) 34.1(6) . . . yes
C(11) C(12) C(12a) 73.3(12) . . . yes
C(11) C(12) C(13) 105.7(6) . . . yes
C(11) C(12) C(13a) 93.6(6) . . . yes
C(11) C(12) C(29a) 111.8(6) . . . yes
C(11) C(12) C(29) 125.8(7) . . . yes
C(12a) C(12) C(13) 85.6(15) . . . yes
C(12a) C(12) C(13a) 56.7(13) . . . yes
C(12a) C(12) C(29a) 63.4(13) . . . yes
C(12a) C(12) C(29) 97.9(14) . . . yes
C(13) C(12) C(13a) 29.0(4) . . . yes
C(13) C(12) C(29a) 119.7(8) . . . yes
C(13) C(12) C(29) 127.3(8) . . . yes
C(13a) C(12) C(29a) 102.5(7) . . . yes
C(13a) C(12) C(29) 126.5(8) . . . yes
C(29a) C(12) C(29) 34.5(5) . . . yes
C(12a) C(13) C(12) 30.9(5) . . . yes
C(12a) C(13) C(13a) 63.1(12) . . . yes
C(12a) C(13) C(14) 95.3(6) . . . yes
C(12a) C(13) C(31) 124.4(7) . . . yes
C(12) C(13) C(13a) 93.9(14) . . . yes
C(12) C(13) C(14) 106.8(6) . . . yes
C(12) C(13) C(31) 129.2(8) . . . yes
C(13a) C(13) C(14) 68.3(12) . . . yes
C(13a) C(13) C(31) 92.4(14) . . . yes
C(14) C(13) C(31) 122.2(7) . . . yes
C(12a) C(13a) C(12) 28.8(5) . . . yes
C(12a) C(13a) C(13) 85.8(14) . . . yes
C(12a) C(13a) C(14) 107.3(9) . . . yes
C(12a) C(13a) C(31) 119.6(9) . . . yes
C(12a) C(13a) C(31a) 125.3(10) . . . yes
C(12) C(13a) C(13) 57.1(12) . . . yes
C(12) C(13a) C(14) 98.8(7) . . . yes
C(12) C(13a) C(31) 101.1(8) . . . yes
C(12) C(13a) C(31a) 124.5(9) . . . yes
C(13) C(13a) C(14) 81.2(13) . . . yes
C(13) C(13a) C(31) 60.0(12) . . . yes
C(13) C(13a) C(31a) 97.0(15) . . . yes
C(14) C(13a) C(31) 113.6(8) . . . yes
C(14) C(13a) C(31a) 127.1(9) . . . yes
C(31) C(13a) C(31a) 37.1(6) . . . yes
N(3) C(14) C(13) 108.2(4) . . . yes
N(3) C(14) C(13a) 107.7(5) . . . yes
N(3) C(14) C(15) 125.0(3) . . . yes
C(13) C(14) C(13a) 30.5(4) . . . yes
C(13) C(14) C(15) 126.1(4) . . . yes
C(13a) C(14) C(15) 123.1(6) . . . yes
C(14) C(15) C(16) 127.5(3) . . . yes
C(14) C(15) H(3) 116.2 . . . no
C(16) C(15) H(3) 116.3 . . . no
N(4) C(16) C(15) 125.2(3) . . . yes
N(4) C(16) C(17) 110.4(3) . . . yes
C(15) C(16) C(17) 124.4(3) . . . yes
C(16) C(17) C(18) 106.6(3) . . . yes
C(16) C(17) C(33) 125.1(3) . . . yes
C(18) C(17) C(33) 128.2(3) . . . yes
C(17) C(18) C(19) 106.9(3) . . . yes
C(17) C(18) C(35a) 127.4(5) . . . yes
C(17) C(18) C(35) 125.2(5) . . . yes
C(19) C(18) C(35a) 120.2(5) . . . yes
C(19) C(18) C(35) 126.9(5) . . . yes
C(35a) C(18) C(35) 30.1(5) . . . yes
N(4) C(19) C(18) 109.4(3) . . . yes
N(4) C(19) C(20) 124.1(3) . . . yes
C(18) C(19) C(20) 126.4(3) . . . yes
C(1) C(20) C(19) 128.0(3) . . . yes
C(1) C(20) H(4) 116.0 . . . no
C(19) C(20) H(4) 116.0 . . . no
C(2) C(21) C(22) 112.3(4) . . . yes
C(2) C(21) H(5) 108.7 . . . no
C(2) C(21) H(6) 108.7 . . . no
C(22) C(21) H(5) 108.8 . . . no
C(22) C(21) H(6) 108.8 . . . no
H(5) C(21) H(6) 109.4 . . . no
C(21) C(22) H(7) 109.4 . . . no
C(21) C(22) H(8) 109.4 . . . no
C(21) C(22) H(9) 109.4 . . . no
H(7) C(22) H(8) 109.5 . . . no
H(7) C(22) H(9) 109.5 . . . no
H(8) C(22) H(9) 109.5 . . . no
C(3) C(23) C(24) 115.1(4) . . . yes
C(3) C(23) H(10) 108.1 . . . no
C(3) C(23) H(11) 108.0 . . . no
C(24) C(23) H(10) 108.1 . . . no
C(24) C(23) H(11) 108.0 . . . no
H(10) C(23) H(11) 109.4 . . . no
C(23) C(24) H(12) 109.5 . . . no
C(23) C(24) H(13) 109.5 . . . no
C(23) C(24) H(14) 109.5 . . . no
H(12) C(24) H(13) 109.5 . . . no
H(12) C(24) H(14) 109.4 . . . no
H(13) C(24) H(14) 109.4 . . . no
C(7) C(25) C(26) 112.5(3) . . . yes
C(7) C(25) H(15) 108.7 . . . no
C(7) C(25) H(16) 108.7 . . . no
C(26) C(25) H(15) 108.7 . . . no
C(26) C(25) H(16) 108.7 . . . no
H(15) C(25) H(16) 109.5 . . . no
C(25) C(26) H(17) 109.5 . . . no
C(25) C(26) H(18) 109.5 . . . no
C(25) C(26) H(19) 109.5 . . . no
H(17) C(26) H(18) 109.5 . . . no
H(17) C(26) H(19) 109.5 . . . no
H(18) C(26) H(19) 109.5 . . . no
C(8) C(27) C(28) 113.4(3) . . . yes
C(8) C(27) H(20) 108.5 . . . no
C(8) C(27) H(21) 108.5 . . . no
C(28) C(27) H(20) 108.5 . . . no
C(28) C(27) H(21) 108.5 . . . no
H(20) C(27) H(21) 109.4 . . . no
C(27) C(28) H(22) 109.5 . . . no
C(27) C(28) H(23) 109.5 . . . no
C(27) C(28) H(24) 109.5 . . . no
H(22) C(28) H(23) 109.5 . . . no
H(22) C(28) H(24) 109.5 . . . no
H(23) C(28) H(24) 109.5 . . . no
C(12a) C(29a) C(12) 26.7(5) . . . yes
C(12a) C(29a) C(29) 83.7(12) . . . yes
C(12a) C(29a) C(30) 157.8(18) . . . yes
C(12a) C(29a) C(30a) 104.3(11) . . . yes
C(12a) C(29a) H(25a) 110.7 . . . no
C(12a) C(29a) H(26a) 110.7 . . . no
C(12a) C(29a) H(27) 123.8 . . . no
C(12a) C(29a) H(29) 108.7 . . . no
C(12) C(29a) C(29) 57.0(9) . . . yes
C(12) C(29a) C(30) 169.0(16) . . . yes
C(12) C(29a) C(30a) 77.8(9) . . . yes
C(12) C(29a) H(25a) 117.9 . . . no
C(12) C(29a) H(26a) 124.6 . . . no
C(12) C(29a) H(27) 140.4 . . . no
C(12) C(29a) H(29) 125.8 . . . no
C(29) C(29a) C(30) 116.2(19) . . . yes
C(29) C(29a) C(30a) 22.3(9) . . . yes
C(29) C(29a) H(25a) 111.3 . . . no
C(29) C(29a) H(26a) 127.5 . . . no
C(29) C(29a) H(27) 132.5 . . . no
C(29) C(29a) H(29) 133.3 . . . no
C(30) C(29a) C(30a) 97.0(15) . . . yes
C(30) C(29a) H(25a) 54.5 . . . no
C(30) C(29a) H(26a) 66.2 . . . no
C(30) C(29a) H(27) 50.5 . . . no
C(30) C(29a) H(29) 50.9 . . . no
C(30a) C(29a) H(25a) 110.7 . . . no
C(30a) C(29a) H(26a) 110.7 . . . no
C(30a) C(29a) H(27) 111.9 . . . no
C(30a) C(29a) H(29) 130.4 . . . no
H(25a) C(29a) H(26a) 109.6 . . . no
H(25a) C(29a) H(27) 95.1 . . . no
H(25a) C(29a) H(29) 22.0 . . . no
H(26a) C(29a) H(27) 15.9 . . . no
H(26a) C(29a) H(29) 91.0 . . . no
H(27) C(29a) H(29) 78.3 . . . no
C(12a) C(29) C(12) 26.3(4) . . . yes
C(12a) C(29) C(29a) 62.1(10) . . . yes
C(12a) C(29) C(30) 90.3(7) . . . yes
C(12a) C(29) C(30a) 159.8(22) . . . yes
C(12a) C(29) H(25) 117.6 . . . no
C(12a) C(29) H(26) 121.2 . . . no
C(12a) C(29) H(27a) 105.3 . . . no
C(12a) C(29) H(28a) 137.4 . . . no
C(12) C(29) C(29a) 88.4(10) . . . yes
C(12) C(29) C(30) 116.6(7) . . . yes
C(12) C(29) C(30a) 141.5(23) . . . yes
C(12) C(29) H(25) 107.7 . . . no
C(12) C(29) H(26) 107.7 . . . no
C(12) C(29) H(27a) 86.1 . . . no
C(12) C(29) H(28a) 119.2 . . . no
C(29a) C(29) C(30) 28.6(9) . . . yes
C(29a) C(29) C(30a) 123.3(26) . . . yes
C(29a) C(29) H(25) 115.0 . . . no
C(29a) C(29) H(26) 124.9 . . . no
C(29a) C(29) H(27a) 135.8 . . . no
C(29a) C(29) H(28a) 134.3 . . . no
C(30) C(29) C(30a) 98.5(21) . . . yes
C(30) C(29) H(25) 107.7 . . . no
C(30) C(29) H(26) 107.7 . . . no
C(30) C(29) H(27a) 136.7 . . . no
C(30) C(29) H(28a) 110.4 . . . no
C(30a) C(29) H(25) 42.4 . . . no
C(30a) C(29) H(26) 73.5 . . . no
C(30a) C(29) H(27a) 56.3 . . . no
C(30a) C(29) H(28a) 55.5 . . . no
H(25) C(29) H(26) 109.4 . . . no
H(25) C(29) H(27a) 29.5 . . . no
H(25) C(29) H(28a) 91.8 . . . no
H(26) C(29) H(27a) 98.3 . . . no
H(26) C(29) H(28a) 18.1 . . . no
H(27a) C(29) H(28a) 85.0 . . . no
C(29a) C(30) C(29) 35.3(12) . . . yes
C(29a) C(30) C(30a) 55.5(12) . . . yes
C(29a) C(30) H(25a) 73.6 . . . no
C(29a) C(30) H(26a) 65.5 . . . no
C(29a) C(30) H(27) 90.3 . . . no
C(29a) C(30) H(28) 144.8 . . . no
C(29a) C(30) H(29) 89.7 . . . no
C(29) C(30) C(30a) 21.9(4) . . . yes
C(29) C(30) H(25a) 81.4 . . . no
C(29) C(30) H(26a) 86.3 . . . no
C(29) C(30) H(27) 109.5 . . . no
C(29) C(30) H(28) 109.6 . . . no
C(29) C(30) H(29) 109.5 . . . no
C(30a) C(30) H(25a) 96.6 . . . no
C(30a) C(30) H(26a) 90.9 . . . no
C(30a) C(30) H(27) 108.7 . . . no
C(30a) C(30) H(28) 90.0 . . . no
C(30a) C(30) H(29) 127.4 . . . no
H(25a) C(30) H(26a) 123.4 . . . no
H(25a) C(30) H(27) 134.6 . . . no
H(25a) C(30) H(28) 107.5 . . . no
H(25a) C(30) H(29) 31.5 . . . no
H(26a) C(30) H(27) 25.0 . . . no
H(26a) C(30) H(28) 128.5 . . . no
H(26a) C(30) H(29) 110.3 . . . no
H(27) C(30) H(28) 109.4 . . . no
H(27) C(30) H(29) 109.4 . . . no
H(28) C(30) H(29) 109.5 . . . no
C(29a) C(30a) C(29) 34.4(18) . . . yes
C(29a) C(30a) C(30) 27.5(5) . . . yes
C(29a) C(30a) H(25) 96.1 . . . no
C(29a) C(30a) H(26) 88.2 . . . no
C(29a) C(30a) H(27a) 109.6 . . . no
C(29a) C(30a) H(28a) 109.6 . . . no
C(29a) C(30a) H(29a) 109.6 . . . no
C(29) C(30a) C(30) 59.6(19) . . . yes
C(29) C(30a) H(25) 96.3 . . . no
C(29) C(30a) H(26) 68.3 . . . no
C(29) C(30a) H(27a) 90.1 . . . no
C(29) C(30a) H(28a) 91.2 . . . no
C(29) C(30a) H(29a) 143.9 . . . no
C(30) C(30a) H(25) 107.8 . . . no
C(30) C(30a) H(26) 92.0 . . . no
C(30) C(30a) H(27a) 132.7 . . . no
C(30) C(30a) H(28a) 106.9 . . . no
C(30) C(30a) H(29a) 85.6 . . . no
H(25) C(30a) H(26) 144.6 . . . no
H(25) C(30a) H(27a) 35.2 . . . no
H(25) C(30a) H(28a) 143.4 . . . no
H(25) C(30a) H(29a) 84.7 . . . no
H(26) C(30a) H(27a) 110.6 . . . no
H(26) C(30a) H(28a) 23.1 . . . no
H(26) C(30a) H(29a) 126.8 . . . no
H(27a) C(30a) H(28a) 109.3 . . . no
H(27a) C(30a) H(29a) 109.4 . . . no
H(28a) C(30a) H(29a) 109.3 . . . no
C(13) C(31) C(13a) 27.6(4) . . . yes
C(13) C(31) C(31a) 93.2(10) . . . yes
C(13) C(31) C(32) 117.2(9) . . . yes
C(13) C(31) C(32a) 153.4(23) . . . yes
C(13) C(31) H(30) 107.6 . . . no
C(13) C(31) H(31) 107.6 . . . no
C(13) C(31) H(32a) 100.0 . . . no
C(13) C(31) H(33a) 114.5 . . . no
C(13a) C(31) C(31a) 65.8(10) . . . yes
C(13a) C(31) C(32) 89.7(8) . . . yes
C(13a) C(31) C(32a) 167.7(21) . . . yes
C(13a) C(31) H(30) 121.1 . . . no
C(13a) C(31) H(31) 118.3 . . . no
C(13a) C(31) H(32a) 115.5 . . . no
C(13a) C(31) H(33a) 134.5 . . . no
C(31a) C(31) C(32) 24.9(10) . . . yes
C(31a) C(31) C(32a) 111.1(26) . . . yes
C(31a) C(31) H(30) 125.0 . . . no
C(31a) C(31) H(31) 111.5 . . . no
C(31a) C(31) H(32a) 129.8 . . . no
C(31a) C(31) H(33a) 130.8 . . . no
C(32) C(31) C(32a) 86.2(20) . . . yes
C(32) C(31) H(30) 107.4 . . . no
C(32) C(31) H(31) 107.4 . . . no
C(32) C(31) H(32a) 114.3 . . . no
C(32) C(31) H(33a) 118.6 . . . no
C(32a) C(31) H(30) 49.9 . . . no
C(32a) C(31) H(31) 74.0 . . . no
C(32a) C(31) H(32a) 56.4 . . . no
C(32a) C(31) H(33a) 57.0 . . . no
H(30) C(31) H(31) 109.5 . . . no
H(30) C(31) H(32a) 8.2 . . . no
H(30) C(31) H(33a) 85.8 . . . no
H(31) C(31) H(32a) 110.0 . . . no
H(31) C(31) H(33a) 23.8 . . . no
H(32a) C(31) H(33a) 86.2 . . . no
C(13a) C(31a) C(31) 77.1(11) . . . yes
C(13a) C(31a) C(32) 157.2(23) . . . yes
C(13a) C(31a) C(32a) 103.4(13) . . . yes
C(13a) C(31a) H(30a) 110.8 . . . no
C(13a) C(31a) H(31a) 110.8 . . . no
C(13a) C(31a) H(33) 127.7 . . . no
C(13a) C(31a) H(34) 104.0 . . . no
C(31) C(31a) C(32) 118.5(25) . . . yes
C(31) C(31a) C(32a) 26.9(9) . . . yes
C(31) C(31a) H(30a) 115.8 . . . no
C(31) C(31a) H(31a) 127.0 . . . no
C(31) C(31a) H(33) 134.7 . . . no
C(31) C(31a) H(34) 132.8 . . . no
C(32) C(31a) C(32a) 91.7(20) . . . yes
C(32) C(31a) H(30a) 78.5 . . . no
C(32) C(31a) H(31a) 47.0 . . . no
C(32) C(31a) H(33) 54.3 . . . no
C(32) C(31a) H(34) 53.3 . . . no
C(32a) C(31a) H(30a) 111.0 . . . no
C(32a) C(31a) H(31a) 111.0 . . . no
C(32a) C(31a) H(33) 118.3 . . . no
C(32a) C(31a) H(34) 119.4 . . . no
H(30a) C(31a) H(31a) 109.7 . . . no
H(30a) C(31a) H(33) 26.9 . . . no
H(30a) C(31a) H(34) 107.8 . . . no
H(31a) C(31a) H(33) 83.3 . . . no
H(31a) C(31a) H(34) 9.1 . . . no
H(33) C(31a) H(34) 82.5 . . . no
C(31) C(32) C(31a) 36.5(17) . . . yes
C(31) C(32) C(32a) 25.3(4) . . . yes
C(31) C(32) H(30a) 79.2 . . . no
C(31) C(32) H(31a) 100.4 . . . no
C(31) C(32) H(32) 109.5 . . . no
C(31) C(32) H(33) 109.2 . . . no
C(31) C(32) H(34) 109.3 . . . no
C(31a) C(32) C(32a) 61.7(19) . . . yes
C(31a) C(32) H(30a) 60.7 . . . no
C(31a) C(32) H(31a) 84.8 . . . no
C(31a) C(32) H(32) 145.9 . . . no
C(31a) C(32) H(33) 88.3 . . . no
C(31a) C(32) H(34) 89.8 . . . no
C(32a) C(32) H(30a) 92.6 . . . no
C(32a) C(32) H(31a) 111.3 . . . no
C(32a) C(32) H(32) 84.2 . . . no
C(32a) C(32) H(33) 118.8 . . . no
C(32a) C(32) H(34) 121.2 . . . no
H(30a) C(32) H(31a) 122.0 . . . no
H(30a) C(32) H(32) 125.3 . . . no
H(30a) C(32) H(33) 30.3 . . . no
H(30a) C(32) H(34) 118.0 . . . no
H(31a) C(32) H(32) 109.7 . . . no
H(31a) C(32) H(33) 117.8 . . . no
H(31a) C(32) H(34) 10.0 . . . no
H(32) C(32) H(33) 109.7 . . . no
H(32) C(32) H(34) 109.7 . . . no
H(33) C(32) H(34) 109.5 . . . no
C(31) C(32a) C(31a) 42.0(18) . . . yes
C(31) C(32a) C(32) 68.5(19) . . . yes
C(31) C(32a) H(30) 84.8 . . . no
C(31) C(32a) H(31) 65.5 . . . no
C(31) C(32a) H(32a) 87.1 . . . no
C(31) C(32a) H(33a) 86.2 . . . no
C(31) C(32a) H(34a) 151.5 . . . no
C(31a) C(32a) C(32) 26.6(6) . . . yes
C(31a) C(32a) H(30) 104.6 . . . no
C(31a) C(32a) H(31) 82.7 . . . no
C(31a) C(32a) H(32a) 110.0 . . . no
C(31a) C(32a) H(33a) 109.9 . . . no
C(31a) C(32a) H(34a) 109.6 . . . no
C(32) C(32a) H(30) 112.4 . . . no
C(32) C(32a) H(31) 97.4 . . . no
C(32) C(32a) H(32a) 118.8 . . . no
C(32) C(32a) H(33a) 123.1 . . . no
C(32) C(32a) H(34a) 83.1 . . . no
H(30) C(32a) H(31) 126.3 . . . no
H(30) C(32a) H(32a) 6.4 . . . no
H(30) C(32a) H(33a) 115.0 . . . no
H(30) C(32a) H(34a) 108.5 . . . no
H(31) C(32a) H(32a) 122.6 . . . no
H(31) C(32a) H(33a) 27.3 . . . no
H(31) C(32a) H(34a) 118.9 . . . no
H(32a) C(32a) H(33a) 109.3 . . . no
H(32a) C(32a) H(34a) 109.0 . . . no
H(33a) C(32a) H(34a) 109.1 . . . no
C(17) C(33) C(34) 112.3(3) . . . yes
C(17) C(33) H(35) 108.8 . . . no
C(17) C(33) H(36) 108.7 . . . no
C(34) C(33) H(35) 108.8 . . . no
C(34) C(33) H(36) 108.7 . . . no
H(35) C(33) H(36) 109.5 . . . no
C(33) C(34) H(37) 109.5 . . . no
C(33) C(34) H(38) 109.5 . . . no
C(33) C(34) H(39) 109.4 . . . no
H(37) C(34) H(38) 109.5 . . . no
H(37) C(34) H(39) 109.4 . . . no
H(38) C(34) H(39) 109.5 . . . no
C(18) C(35a) C(35) 60.5(13) . . . yes
C(18) C(35a) C(36) 160.2(19) . . . yes
C(18) C(35a) C(36a) 92.9(10) . . . yes
C(18) C(35a) H(40a) 113.3 . . . no
C(18) C(35a) H(41a) 113.2 . . . no
C(35) C(35a) C(36) 137.0(27) . . . yes
C(35) C(35a) C(36a) 34.9(11) . . . yes
C(35) C(35a) H(40a) 135.8 . . . no
C(35) C(35a) H(41a) 112.4 . . . no
C(36) C(35a) C(36a) 106.6(19) . . . yes
C(36) C(35a) H(40a) 62.6 . . . no
C(36) C(35a) H(41a) 55.8 . . . no
C(36a) C(35a) H(40a) 113.6 . . . no
C(36a) C(35a) H(41a) 113.4 . . . no
H(40a) C(35a) H(41a) 109.7 . . . no
C(18) C(35) C(35a) 89.4(15) . . . yes
C(18) C(35) C(36) 109.6(7) . . . yes
C(18) C(35) C(36a) 147.3(13) . . . yes
C(18) C(35) H(40) 109.5 . . . no
C(18) C(35) H(41) 109.5 . . . no
C(35a) C(35) C(36) 20.7(14) . . . yes
C(35a) C(35) C(36a) 113.4(20) . . . yes
C(35a) C(35) H(40) 122.5 . . . no
C(35a) C(35) H(41) 114.3 . . . no
C(36) C(35) C(36a) 96.2(12) . . . yes
C(36) C(35) H(40) 109.5 . . . no
C(36) C(35) H(41) 109.4 . . . no
C(36a) C(35) H(40) 78.6 . . . no
C(36a) C(35) H(41) 40.7 . . . no
H(40) C(35) H(41) 109.3 . . . no
C(35a) C(36) C(35) 22.3(14) . . . yes
C(35a) C(36) H(40a) 69.4 . . . no
C(35a) C(36) H(41a) 74.3 . . . no
C(35a) C(36) H(42) 131.8 . . . no
C(35a) C(36) H(43) 96.9 . . . no
C(35a) C(36) H(44) 98.0 . . . no
C(35) C(36) H(40a) 84.1 . . . no
C(35) C(36) H(41a) 74.4 . . . no
C(35) C(36) H(42) 109.5 . . . no
C(35) C(36) H(43) 109.5 . . . no
C(35) C(36) H(44) 109.4 . . . no
H(40a) C(36) H(41a) 129.5 . . . no
H(40a) C(36) H(42) 130.6 . . . no
H(40a) C(36) H(43) 27.6 . . . no
H(40a) C(36) H(44) 109.8 . . . no
H(41a) C(36) H(42) 99.8 . . . no
H(41a) C(36) H(43) 146.3 . . . no
H(41a) C(36) H(44) 42.7 . . . no
H(42) C(36) H(43) 109.5 . . . no
H(42) C(36) H(44) 109.4 . . . no
H(43) C(36) H(44) 109.5 . . . no
C(35a) C(36a) C(35) 31.8(10) . . . yes
C(35a) C(36a) H(40) 73.1 . . . no
C(35a) C(36a) H(41) 83.3 . . . no
C(35a) C(36a) H(42a) 109.8 . . . no
C(35a) C(36a) H(43a) 109.8 . . . no
C(35a) C(36a) H(44a) 109.4 . . . no
C(35) C(36a) H(40) 53.4 . . . no
C(35) C(36a) H(41) 75.7 . . . no
C(35) C(36a) H(42a) 91.9 . . . no
C(35) C(36a) H(43a) 92.8 . . . no
C(35) C(36a) H(44a) 141.2 . . . no
H(40) C(36a) H(41) 115.8 . . . no
H(40) C(36a) H(42a) 38.9 . . . no
H(40) C(36a) H(43a) 111.5 . . . no
H(40) C(36a) H(44a) 135.3 . . . no
H(41) C(36a) H(42a) 132.3 . . . no
H(41) C(36a) H(43a) 29.1 . . . no
H(41) C(36a) H(44a) 108.7 . . . no
H(42a) C(36a) H(43a) 109.4 . . . no
H(42a) C(36a) H(44a) 109.2 . . . no
H(43a) C(36a) H(44a) 109.2 . . . no
Ru(1) C(37) O(1) 176.6(3) . . . yes
O(2) C(38) C(39) 108.7(4) . . . yes
O(2) C(38) H(45) 109.7 . . . no
O(2) C(38) H(46) 109.7 . . . no
C(39) C(38) H(45) 109.7 . . . no
C(39) C(38) H(46) 109.7 . . . no
H(45) C(38) H(46) 109.4 . . . no
C(38) C(39) C(40) 104.6(4) . . . yes
C(38) C(39) H(47) 110.7 . . . no
C(38) C(39) H(48) 110.7 . . . no
C(40) C(39) H(47) 110.7 . . . no
C(40) C(39) H(48) 110.6 . . . no
H(47) C(39) H(48) 109.4 . . . no
C(39) C(40) C(41) 103.7(4) . . . yes
C(39) C(40) H(49) 110.8 . . . no
C(39) C(40) H(50) 111.0 . . . no
C(41) C(40) H(49) 110.6 . . . no
C(41) C(40) H(50) 111.0 . . . no
H(49) C(40) H(50) 109.6 . . . no
O(2) C(41) C(40) 112.0(5) . . . yes
O(2) C(41) H(51) 108.6 . . . no
O(2) C(41) H(52) 109.0 . . . no
C(40) C(41) H(51) 108.6 . . . no
C(40) C(41) H(52) 109.0 . . . no
H(51) C(41) H(52) 109.5 . . . no

loop_
_geom_bond_atom_site_label_1
_geom_bond_atom_site_label_2
_geom_bond_distance
_geom_bond_site_symmetry_1
_geom_bond_site_symmetry_2
_geom_bond_publ_flag
Ru(1) O(2) 2.241(3) . . yes
Ru(1) N(1) 2.052(2) . . yes
Ru(1) N(2) 2.059(2) . . yes
Ru(1) N(3) 2.056(2) . . yes
Ru(1) N(4) 2.054(3) . . yes
Ru(1) C(37) 1.805(4) . . yes
O(1) C(37) 1.144(4) . . yes
O(2) C(38) 1.413(5) . . yes
O(2) C(41) 1.306(6) . . yes
N(1) C(1) 1.364(4) . . yes
N(1) C(4) 1.374(4) . . yes
N(2) C(6) 1.360(3) . . yes
N(2) C(9) 1.371(3) . . yes
N(3) C(11) 1.370(4) . . yes
N(3) C(14) 1.376(4) . . yes
N(4) C(16) 1.354(4) . . yes
N(4) C(19) 1.361(4) . . yes
C(1) C(2) 1.443(4) . . yes
C(1) C(20) 1.393(5) . . yes
C(2) C(3) 1.348(5) . . yes
C(2) C(21) 1.492(5) . . yes
C(3) C(4) 1.455(4) . . yes
C(3) C(23) 1.524(5) . . yes
C(4) C(5) 1.387(4) . . yes
C(5) C(6) 1.392(4) . . yes
C(5) H(1) 1.00 . . no
C(6) C(7) 1.454(4) . . yes
C(7) C(8) 1.362(4) . . yes
C(7) C(25) 1.512(4) . . yes
C(8) C(9) 1.452(4) . . yes
C(8) C(27) 1.510(4) . . yes
C(9) C(10) 1.388(4) . . yes
C(10) C(11) 1.382(5) . . yes
C(10) H(2) 1.00 . . no
C(11) C(12a) 1.486(11) . . yes
C(11) C(12) 1.507(9) . . yes
C(12a) C(12) 0.785(11) . . yes
C(12a) C(13) 1.524(14) . . yes
C(12a) C(13a) 1.36(2) . . yes
C(12a) C(29a) 1.56(2) . . yes
C(12a) C(29) 1.754(14) . . yes
C(12) C(13) 1.367(12) . . yes
C(12) C(13a) 1.625(15) . . yes
C(12) C(29a) 1.745(15) . . yes
C(12) C(29) 1.464(11) . . yes
C(13) C(13a) 0.789(10) . . yes
C(13) C(14) 1.535(8) . . yes
C(13) C(31) 1.476(10) . . yes
C(13a) C(14) 1.442(11) . . yes
C(13a) C(31) 1.703(13) . . yes
C(13a) C(31a) 1.59(2) . . yes
C(14) C(15) 1.391(5) . . yes
C(15) C(16) 1.376(4) . . yes
C(15) H(3) 1.00 . . no
C(16) C(17) 1.441(4) . . yes
C(17) C(18) 1.342(4) . . yes
C(17) C(33) 1.510(4) . . yes
C(18) C(19) 1.451(5) . . yes
C(18) C(35a) 1.704(15) . . yes
C(18) C(35) 1.483(9) . . yes
C(19) C(20) 1.405(5) . . yes
C(20) H(4) 1.00 . . no
C(21) C(22) 1.504(7) . . yes
C(21) H(5) 1.00 . . no
C(21) H(6) 1.00 . . no
C(22) H(7) 1.00 . . no
C(22) H(8) 1.00 . . no
C(22) H(9) 1.00 . . no
C(23) C(24) 1.493(6) . . yes
C(23) H(10) 1.00 . . no
C(23) H(11) 1.00 . . no
C(24) H(12) 1.00 . . no
C(24) H(13) 1.00 . . no
C(24) H(14) 1.00 . . no
C(25) C(26) 1.519(5) . . yes
C(25) H(15) 1.00 . . no
C(25) H(16) 1.00 . . no
C(26) H(17) 1.00 . . no
C(26) H(18) 1.00 . . no
C(26) H(19) 1.00 . . no
C(27) C(28) 1.510(5) . . yes
C(27) H(20) 1.00 . . no
C(27) H(21) 1.00 . . no
C(28) H(22) 1.00 . . no
C(28) H(23) 1.00 . . no
C(28) H(24) 1.00 . . no
C(29a) C(29) 0.990(14) . . yes
C(29a) C(30) 0.820(12) . . yes
C(29a) C(30a) 1.47(2) . . yes
C(29a) H(25a) 1.00 . . no
C(29a) H(26a) 1.00 . . no
C(29a) H(27) 1.30 . . no
C(29a) H(29) 1.29 . . no
C(29) C(30) 1.539(13) . . yes
C(29) C(30a) 0.665(11) . . yes
C(29) H(25) 1.00 . . no
C(29) H(26) 1.00 . . no
C(29) H(27a) 1.20 . . no
C(29) H(28a) 1.21 . . no
C(30) C(30a) 1.76(2) . . yes
C(30) H(25a) 0.85 . . no
C(30) H(26a) 1.00 . . no
C(30) H(27) 1.00 . . no
C(30) H(28) 1.00 . . no
C(30) H(29) 1.00 . . no
C(30a) H(25) 0.68 . . no
C(30a) H(26) 1.03 . . no
C(30a) H(27a) 1.00 . . no
C(30a) H(28a) 1.00 . . no
C(30a) H(29a) 1.00 . . no
C(31) C(31a) 1.05(2) . . yes
C(31) C(32) 1.56(2) . . yes
C(31) C(32a) 0.714(11) . . yes
C(31) H(30) 1.00 . . no
C(31) H(31) 1.00 . . no
C(31) H(32a) 1.20 . . no
C(31) H(33a) 1.19 . . no
C(31a) C(32) 0.747(14) . . yes
C(31a) C(32a) 1.47(2) . . yes
C(31a) H(30a) 1.00 . . no
C(31a) H(31a) 1.00 . . no
C(31a) H(33) 1.23 . . no
C(31a) H(34) 1.25 . . no
C(32) C(32a) 1.67(2) . . yes
C(32) H(30a) 1.12 . . no
C(32) H(31a) 0.73 . . no
C(32) H(32) 1.00 . . no
C(32) H(33) 1.00 . . no
C(32) H(34) 1.00 . . no
C(32a) H(30) 0.77 . . no
C(32a) H(31) 1.06 . . no
C(32a) H(32a) 1.00 . . no
C(32a) H(33a) 1.00 . . no
C(32a) H(34a) 1.00 . . no
C(33) C(34) 1.526(5) . . yes
C(33) H(35) 1.00 . . no
C(33) H(36) 1.00 . . no
C(34) H(37) 1.00 . . no
C(34) H(38) 1.00 . . no
C(34) H(39) 1.00 . . no
C(35a) C(35) 0.853(12) . . yes
C(35a) C(36) 0.793(13) . . yes
C(35a) C(36a) 1.49(2) . . yes
C(35a) H(40a) 1.00 . . no
C(35a) H(41a) 1.00 . . no
C(35) C(36) 1.532(12) . . yes
C(35) C(36a) 0.926(11) . . yes
C(35) H(40) 1.00 . . no
C(35) H(41) 1.00 . . no
C(36) H(40a) 0.95 . . no
C(36) H(41a) 0.86 . . no
C(36) H(42) 1.00 . . no
C(36) H(43) 1.00 . . no
C(36) H(44) 1.00 . . no
C(36a) H(40) 1.22 . . no
C(36a) H(41) 0.67 . . no
C(36a) H(42a) 1.00 . . no
C(36a) H(43a) 1.00 . . no
C(36a) H(44a) 1.00 . . no
C(38) C(39) 1.504(6) . . yes
C(38) H(45) 1.00 . . no
C(38) H(46) 1.00 . . no
C(39) C(40) 1.466(7) . . yes
C(39) H(47) 1.00 . . no
C(39) H(48) 1.00 . . no
C(40) C(41) 1.498(7) . . yes
C(40) H(49) 1.00 . . no
C(40) H(50) 1.00 . . no
C(41) H(51) 1.00 . . no
C(41) H(52) 1.00 . . no

loop_
_geom_contact_atom_site_label_1
_geom_contact_atom_site_label_2
_geom_contact_distance
_geom_contact_site_symmetry_1
_geom_contact_site_symmetry_2
_geom_contact_publ_flag
O(1) C(22) 3.286(5) . 3_665 no
O(1) C(32) 3.405(10) . 4_554 no
O(1) C(31a) 3.448(13) . 4_554 no
O(1) C(32a) 3.515(14) . 4_554 no
O(1) C(30) 3.565(8) . 4_554 no
O(1) C(31) 3.565(9) . 4_554 no
N(2) C(30) 3.512(8) . 4_554 no
N(3) C(32) 3.549(11) . 4_554 no
C(1) C(36a) 3.436(12) . 3_666 no
C(2) C(36a) 3.169(12) . 3_666 no
C(3) C(36a) 3.337(12) . 3_666 no
C(4) C(22) 3.555(8) . 3_665 no
C(8) C(30) 3.592(8) . 4_554 no
C(9) C(30) 3.369(9) . 4_554 no
C(11) C(32) 3.520(12) . 4_554 no
C(12) C(32) 3.235(14) . 4_554 no
C(12) C(31a) 3.52(2) . 4_554 no
C(13) C(32) 3.217(14) . 4_554 no
C(14) C(32) 3.506(11) . 4_554 no
C(22) C(37) 3.592(6) . 3_665 no
C(23) C(36) 3.466(10) . 1_655 no
C(36a) C(41) 3.492(14) . 3_666 no
O(1) H(30a) 2.6391 . 4_554 no
O(1) H(33) 2.7790 . 4_554 no
O(1) H(27) 2.8250 . 4_554 no
O(1) H(31) 2.8331 . 4_554 no
O(1) H(26a) 2.8696 . 4_554 no
O(1) H(17) 2.8917 . 1_455 no
O(1) H(7) 2.9169 . 3_665 no
O(1) H(8) 2.9210 . 3_665 no
N(1) H(8) 2.9728 . 3_665 no
N(2) H(27) 2.8410 . 4_554 no
N(3) H(33) 2.7170 . 4_554 no
C(1) H(43a) 2.9041 . 3_666 no
C(2) H(43a) 2.7863 . 3_666 no
C(2) H(42a) 2.8182 . 3_666 no
C(3) H(42a) 2.7584 . 3_666 no
C(4) H(8) 2.9959 . 3_665 no
C(5) H(44) 2.9907 . 1_655 no
C(9) H(27) 2.8182 . 4_554 no
C(11) H(33) 2.7661 . 4_554 no
C(12) H(34) 2.7492 . 4_554 no
C(12) H(33) 2.8794 . 4_554 no
C(12) H(31a) 2.9708 . 4_554 no
C(13) H(34) 2.8753 . 4_554 no
C(13) H(33) 2.9983 . 4_554 no
C(14) H(33) 2.9735 . 4_554 no
C(22) H(49) 2.9937 . 3_666 no
C(24) H(9) 2.9155 . 3_665 no
C(27) H(32a) 2.9106 . 1_655 no
C(28) H(29) 2.8954 . 4_554 no
C(28) H(34a) 2.9542 . 4_654 no
C(29) H(47) 2.9751 . 4_554 no
C(30) H(47) 2.7678 . 4_554 no
C(30a) H(47) 2.8604 . 4_554 no
C(34) H(48) 2.7531 . 1_455 no
C(36) H(11) 2.5829 . 1_455 no
C(36) H(50) 2.9495 . 3_666 no
C(36a) H(51) 2.5497 . 3_666 no
C(37) H(27) 2.7746 . 4_554 no
C(37) H(33) 2.8099 . 4_554 no
C(37) H(30a) 2.8244 . 4_554 no
C(37) H(26a) 2.9456 . 4_554 no
C(39) H(37) 2.8904 . 1_655 no
C(39) H(28a) 2.9593 . 4 no
C(41) H(44a) 2.7341 . 3_666 no
H(1) H(44) 2.5269 . 1_655 no
H(5) H(52) 2.5052 . 3_666 no
H(5) H(43a) 2.6390 . 3_666 no
H(6) H(39) 2.2630 . 3_666 no
H(7) H(29a) 2.3551 . 2_655 no
H(7) H(49) 2.4167 . 3_666 no
H(7) H(28) 2.6108 . 2_655 no
H(9) H(13) 2.3526 . 3_665 no
H(11) H(44) 2.2074 . 1_655 no
H(11) H(43) 2.4829 . 1_655 no
H(11) H(42) 2.6413 . 1_655 no
H(12) H(15) 2.6215 . 3_765 no
H(16) H(32) 2.5996 . 4_654 no
H(18) H(34a) 2.4719 . 4_654 no
H(20) H(32) 2.2070 . 4_654 no
H(20) H(32a) 2.3485 . 1_655 no
H(20) H(30) 2.5990 . 1_655 no
H(21) H(32a) 2.6049 . 1_655 no
H(22) H(29) 2.3860 . 4_554 no
H(22) H(45) 2.5692 . 4_554 no
H(23) H(34a) 2.2867 . 4_654 no
H(23) H(29) 2.6463 . 4_554 no
H(25a) H(47) 2.5258 . 4_554 no
H(26) H(47) 2.3171 . 4_554 no
H(27a) H(34) 2.5536 . 4_554 no
H(27a) H(38) 2.5690 . 4_554 no
H(28) H(47) 2.2281 . 4_554 no
H(28) H(49) 2.4918 . 4_554 no
H(28a) H(47) 2.2800 . 4_554 no
H(28a) H(45) 2.5107 . 4_554 no
H(36) H(46) 2.6013 . 1_455 no
H(37) H(48) 1.8929 . 1_455 no
H(40) H(42) 2.5511 . 3_566 no
H(41) H(51) 2.4348 . 3_666 no
H(42) H(42a) 2.4519 . 3_566 no
H(42) H(50) 2.5922 . 3_666 no
H(43) H(50) 2.4941 . 3_666 no
H(43a) H(51) 2.4334 . 3_666 no
H(44a) H(51) 1.8646 . 3_666 no
H(44a) H(50) 2.4871 . 3_666 no

loop_
_geom_torsion_atom_site_label_1
_geom_torsion_atom_site_label_2
_geom_torsion_atom_site_label_3
_geom_torsion_atom_site_label_4
_geom_torsion_site_symmetry_1
_geom_torsion_site_symmetry_2
_geom_torsion_site_symmetry_3
_geom_torsion_site_symmetry_4
_geom_torsion
_geom_torsion_publ_flag
Ru(1) O(2) C(38) C(39) . . . . -176.8(3) no
Ru(1) O(2) C(41) C(40) . . . . -176.8(4) no
Ru(1) N(1) C(1) C(2) . . . . -176.0(3) no
Ru(1) N(1) C(1) C(20) . . . . 6.2(7) no
Ru(1) N(1) C(4) C(3) . . . . 176.9(3) no
Ru(1) N(1) C(4) C(5) . . . . -4.7(6) no
Ru(1) N(2) C(6) C(5) . . . . -0.5(5) no
Ru(1) N(2) C(6) C(7) . . . . 177.4(2) no
Ru(1) N(2) C(9) C(8) . . . . -177.7(2) no
Ru(1) N(2) C(9) C(10) . . . . 0.9(5) no
Ru(1) N(3) C(11) C(10) . . . . 7.5(7) no
Ru(1) N(3) C(11) C(12a) . . . . 163.6(5) no
Ru(1) N(3) C(11) C(12) . . . . -164.6(4) no
Ru(1) N(3) C(14) C(13) . . . . 165.1(3) no
Ru(1) N(3) C(14) C(13a) . . . . -162.8(5) no
Ru(1) N(3) C(14) C(15) . . . . -5.5(7) no
Ru(1) N(4) C(16) C(15) . . . . -0.8(5) no
Ru(1) N(4) C(16) C(17) . . . . 178.3(2) no
Ru(1) N(4) C(19) C(18) . . . . -178.0(3) no
Ru(1) N(4) C(19) C(20) . . . . 1.7(6) no
O(1) C(37) Ru(1) O(2) . . . . -6.9(75) no
O(1) C(37) Ru(1) N(1) . . . . -86.4(54) no
O(1) C(37) Ru(1) N(2) . . . . -176.7(54) no
O(1) C(37) Ru(1) N(3) . . . . 93.4(54) no
O(1) C(37) Ru(1) N(4) . . . . 3.5(54) no
O(2) Ru(1) N(1) C(1) . . . . -93.4(3) no
O(2) Ru(1) N(1) C(4) . . . . 89.4(3) no
O(2) Ru(1) N(2) C(6) . . . . -88.6(3) no
O(2) Ru(1) N(2) C(9) . . . . 90.0(3) no
O(2) Ru(1) N(3) C(11) . . . . -92.3(3) no
O(2) Ru(1) N(3) C(14) . . . . 92.3(4) no
O(2) Ru(1) N(4) C(16) . . . . -89.1(3) no
O(2) Ru(1) N(4) C(19) . . . . 89.3(3) no
O(2) C(38) C(39) C(40) . . . . -2.7(6) no
O(2) C(41) C(40) C(39) . . . . -15.0(9) no
N(1) Ru(1) O(2) C(38) . . . . -138.1(3) no
N(1) Ru(1) O(2) C(41) . . . . 53.8(5) no
N(1) Ru(1) N(2) C(6) . . . . -1.6(3) no
N(1) Ru(1) N(2) C(9) . . . . 177.0(3) no
N(1) Ru(1) N(3) C(11) . . . . -91.4(11) no
N(1) Ru(1) N(3) C(14) . . . . 93.2(11) no
N(1) Ru(1) N(4) C(16) . . . . -176.1(3) no
N(1) Ru(1) N(4) C(19) . . . . 2.3(3) no
N(1) C(1) C(2) C(3) . . . . -1.8(6) no
N(1) C(1) C(2) C(21) . . . . 177.7(5) no
N(1) C(1) C(20) C(19) . . . . -0.5(9) no
N(1) C(4) C(3) C(2) . . . . -0.4(5) no
N(1) C(4) C(3) C(23) . . . . -180.0(4) no
N(1) C(4) C(5) C(6) . . . . 1.5(7) no
N(2) Ru(1) O(2) C(38) . . . . -47.9(3) no
N(2) Ru(1) O(2) C(41) . . . . 143.9(5) no
N(2) Ru(1) N(1) C(1) . . . . -178.7(3) no
N(2) Ru(1) N(1) C(4) . . . . 4.1(3) no
N(2) Ru(1) N(3) C(11) . . . . -7.0(3) no
N(2) Ru(1) N(3) C(14) . . . . 177.6(4) no
N(2) Ru(1) N(4) C(16) . . . . -87.1(8) no
N(2) Ru(1) N(4) C(19) . . . . 91.2(8) no
N(2) C(6) C(5) C(4) . . . . 1.3(6) no
N(2) C(6) C(7) C(8) . . . . 1.2(4) no
N(2) C(6) C(7) C(25) . . . . 178.6(3) no
N(2) C(9) C(8) C(7) . . . . -0.4(4) no
N(2) C(9) C(8) C(27) . . . . 177.7(3) no
N(2) C(9) C(10) C(11) . . . . -3.0(7) no
N(3) Ru(1) O(2) C(38) . . . . 41.8(3) no
N(3) Ru(1) O(2) C(41) . . . . -126.3(5) no
N(3) Ru(1) N(1) C(1) . . . . -94.3(11) no
N(3) Ru(1) N(1) C(4) . . . . 88.5(11) no
N(3) Ru(1) N(2) C(6) . . . . -175.7(3) no
N(3) Ru(1) N(2) C(9) . . . . 3.0(3) no
N(3) Ru(1) N(4) C(16) . . . . -2.1(3) no
N(3) Ru(1) N(4) C(19) . . . . 176.3(3) no
N(3) C(11) C(10) C(9) . . . . -1.6(8) no
N(3) C(11) C(12a) C(12) . . . . 102.7(13) no
N(3) C(11) C(12a) C(13) . . . . 43.0(8) no
N(3) C(11) C(12a) C(13a) . . . . 12.0(10) no
N(3) C(11) C(12a) C(29a) . . . . -177.1(9) no
N(3) C(11) C(12a) C(29) . . . . 148.4(6) no
N(3) C(11) C(12) C(12a) . . . . -87.6(14) no
N(3) C(11) C(12) C(13) . . . . -7.2(7) no
N(3) C(11) C(12) C(13a) . . . . -34.0(7) no
N(3) C(11) C(12) C(29a) . . . . -139.0(6) no
N(3) C(11) C(12) C(29) . . . . -175.3(7) no
N(3) C(14) C(13) C(12a) . . . . 35.9(7) no
N(3) C(14) C(13) C(12) . . . . 6.6(7) no
N(3) C(14) C(13) C(13a) . . . . 94.1(14) no
N(3) C(14) C(13) C(31) . . . . 172.8(7) no
N(3) C(14) C(13a) C(12a) . . . . -13.2(10) no
N(3) C(14) C(13a) C(12) . . . . -41.4(7) no
N(3) C(14) C(13a) C(13) . . . . -96.0(13) no
N(3) C(14) C(13a) C(31) . . . . -147.7(7) no
N(3) C(14) C(13a) C(31a) . . . . 171.8(10) no
N(3) C(14) C(15) C(16) . . . . 1.4(8) no
N(4) Ru(1) O(2) C(38) . . . . 131.8(3) no
N(4) Ru(1) O(2) C(41) . . . . -36.3(5) no
N(4) Ru(1) N(1) C(1) . . . . -6.1(3) no
N(4) Ru(1) N(1) C(4) . . . . 176.7(3) no
N(4) Ru(1) N(2) C(6) . . . . -90.6(8) no
N(4) Ru(1) N(2) C(9) . . . . 88.1(8) no
N(4) Ru(1) N(3) C(11) . . . . -179.7(4) no
N(4) Ru(1) N(3) C(14) . . . . 4.9(4) no
N(4) C(16) C(15) C(14) . . . . 2.0(7) no
N(4) C(16) C(17) C(18) . . . . -0.1(4) no
N(4) C(16) C(17) C(33) . . . . -177.0(3) no
N(4) C(19) C(18) C(17) . . . . -0.7(5) no
N(4) C(19) C(18) C(35a) . . . . -156.3(6) no
N(4) C(19) C(18) C(35) . . . . 168.3(6) no
N(4) C(19) C(20) C(1) . . . . -3.8(8) no
C(1) N(1) Ru(1) C(37) . . . . 83.8(4) no
C(1) N(1) C(4) C(3) . . . . -0.8(5) no
C(1) N(1) C(4) C(5) . . . . 177.7(4) no
C(1) C(2) C(3) C(4) . . . . 1.3(5) no
C(1) C(2) C(3) C(23) . . . . -179.2(5) no
C(1) C(2) C(21) C(22) . . . . -73.3(6) no
C(1) C(20) C(19) C(18) . . . . 175.9(5) no
C(2) C(1) N(1) C(4) . . . . 1.6(5) no
C(2) C(1) C(20) C(19) . . . . -177.9(5) no
C(2) C(3) C(4) C(5) . . . . -178.8(4) no
C(2) C(3) C(23) C(24) . . . . -96.4(6) no
C(3) C(2) C(1) C(20) . . . . 175.9(5) no
C(3) C(2) C(21) C(22) . . . . 106.1(6) no
C(3) C(4) C(5) C(6) . . . . 179.7(4) no
C(4) N(1) Ru(1) C(37) . . . . -93.3(3) no
C(4) N(1) C(1) C(20) . . . . -176.2(5) no
C(4) C(3) C(2) C(21) . . . . -178.2(5) no
C(4) C(3) C(23) C(24) . . . . 83.1(5) no
C(4) C(5) C(6) C(7) . . . . -176.3(4) no
C(5) C(4) C(3) C(23) . . . . 1.6(7) no
C(5) C(6) N(2) C(9) . . . . -179.4(3) no
C(5) C(6) C(7) C(8) . . . . 179.1(3) no
C(5) C(6) C(7) C(25) . . . . -3.5(5) no
C(6) N(2) Ru(1) C(37) . . . . 90.9(3) no
C(6) N(2) C(9) C(8) . . . . 1.2(4) no
C(6) N(2) C(9) C(10) . . . . 179.8(4) no
C(6) C(7) C(8) C(9) . . . . -0.5(4) no
C(6) C(7) C(8) C(27) . . . . -178.5(3) no
C(6) C(7) C(25) C(26) . . . . -82.2(4) no
C(7) C(6) N(2) C(9) . . . . -1.5(4) no
C(7) C(8) C(9) C(10) . . . . -179.0(4) no
C(7) C(8) C(27) C(28) . . . . -95.6(4) no
C(8) C(7) C(25) C(26) . . . . 94.6(4) no
C(8) C(9) C(10) C(11) . . . . 175.5(4) no
C(9) N(2) Ru(1) C(37) . . . . -90.5(3) no
C(9) C(8) C(7) C(25) . . . . -177.7(3) no
C(9) C(8) C(27) C(28) . . . . 86.7(4) no
C(9) C(10) C(11) C(12a) . . . . -153.5(6) no
C(9) C(10) C(11) C(12) . . . . 169.4(5) no
C(10) C(9) C(8) C(27) . . . . -0.9(6) no
C(10) C(11) N(3) C(14) . . . . -176.4(5) no
C(10) C(11) C(12a) C(12) . . . . -101.1(14) no
C(10) C(11) C(12a) C(13) . . . . -160.8(6) no
C(10) C(11) C(12a) C(13a) . . . . 168.2(7) no
C(10) C(11) C(12a) C(29a) . . . . -20.9(14) no
C(10) C(11) C(12a) C(29) . . . . -55.4(10) no
C(10) C(11) C(12) C(12a) . . . . 100.3(14) no
C(10) C(11) C(12) C(13) . . . . -179.3(5) no
C(10) C(11) C(12) C(13a) . . . . 153.9(6) no
C(10) C(11) C(12) C(29a) . . . . 49.0(9) no
C(10) C(11) C(12) C(29) . . . . 12.6(11) no
C(11) N(3) Ru(1) C(37) . . . . 90.4(4) no
C(11) N(3) C(14) C(13) . . . . -11.0(5) no
C(11) N(3) C(14) C(13a) . . . . 21.1(6) no
C(11) N(3) C(14) C(15) . . . . 178.4(4) no
C(11) C(12a) C(12) C(13) . . . . -107.8(5) no
C(11) C(12a) C(12) C(13a) . . . . -106.0(8) no
C(11) C(12a) C(12) C(29a) . . . . 125.8(7) no
C(11) C(12a) C(12) C(29) . . . . 125.1(7) no
C(11) C(12a) C(13) C(12) . . . . 69.5(12) no
C(11) C(12a) C(13) C(13a) . . . . -107.0(14) no
C(11) C(12a) C(13) C(14) . . . . -44.6(7) no
C(11) C(12a) C(13) C(31) . . . . 179.9(8) no
C(11) C(12a) C(13a) C(12) . . . . 77.0(13) no
C(11) C(12a) C(13a) C(13) . . . . 80.1(14) no
C(11) C(12a) C(13a) C(14) . . . . 0.7(12) no
C(11) C(12a) C(13a) C(31) . . . . 132.0(9) no
C(11) C(12a) C(13a) C(31a) . . . . 175.8(10) no
C(11) C(12a) C(29a) C(12) . . . . -73.2(15) no
C(11) C(12a) C(29a) C(29) . . . . -72.3(13) no
C(11) C(12a) C(29a) C(30) . . . . 82.4(44) no
C(11) C(12a) C(29a) C(30a) . . . . -81.0(13) no
C(11) C(12a) C(29) C(12) . . . . -57.3(13) no
C(11) C(12a) C(29) C(29a) . . . . 123.8(12) no
C(11) C(12a) C(29) C(30) . . . . 118.9(8) no
C(11) C(12a) C(29) C(30a) . . . . -124.9(70) no
C(11) C(12) C(12a) C(13) . . . . 107.8(5) no
C(11) C(12) C(12a) C(13a) . . . . 106.0(8) no
C(11) C(12) C(12a) C(29a) . . . . -125.8(7) no
C(11) C(12) C(12a) C(29) . . . . -125.1(7) no
C(11) C(12) C(13) C(12a) . . . . -71.3(12) no
C(11) C(12) C(13) C(13a) . . . . -68.2(13) no
C(11) C(12) C(13) C(14) . . . . 0.3(7) no
C(11) C(12) C(13) C(31) . . . . -164.6(8) no
C(11) C(12) C(13a) C(12a) . . . . -67.3(13) no
C(11) C(12) C(13a) C(13) . . . . 116.4(13) no
C(11) C(12) C(13a) C(14) . . . . 42.9(7) no
C(11) C(12) C(13a) C(31) . . . . 159.2(6) no
C(11) C(12) C(13a) C(31a) . . . . -169.2(10) no
C(11) C(12) C(29a) C(12a) . . . . 56.9(13) no
C(11) C(12) C(29a) C(29) . . . . -122.1(11) no
C(11) C(12) C(29a) C(30) . . . . -67.9(85) no
C(11) C(12) C(29a) C(30a) . . . . -130.8(9) no
C(11) C(12) C(29) C(12a) . . . . 75.1(14) no
C(11) C(12) C(29) C(29a) . . . . 76.1(12) no
C(11) C(12) C(29) C(30) . . . . 70.8(11) no
C(11) C(12) C(29) C(30a) . . . . -135.8(36) no
C(12a) C(11) N(3) C(14) . . . . -20.3(6) no
C(12a) C(11) C(12) C(13) . . . . 80.4(14) no
C(12a) C(11) C(12) C(13a) . . . . 53.6(13) no
C(12a) C(11) C(12) C(29a) . . . . -51.4(12) no
C(12a) C(11) C(12) C(29) . . . . -87.7(15) no
C(12a) C(12) C(13) C(13a) . . . . 3.1(18) no
C(12a) C(12) C(13) C(14) . . . . 71.6(13) no
C(12a) C(12) C(13) C(31) . . . . -93.3(15) no
C(12a) C(12) C(13a) C(13) . . . . -176.3(21) no
C(12a) C(12) C(13a) C(14) . . . . 110.2(15) no
C(12a) C(12) C(13a) C(31) . . . . -133.5(15) no
C(12a) C(12) C(13a) C(31a) . . . . -101.8(17) no
C(12a) C(12) C(29a) C(29) . . . . -178.9(19) no
C(12a) C(12) C(29a) C(30) . . . . -124.8(84) no
C(12a) C(12) C(29a) C(30a) . . . . 172.3(17) no
C(12a) C(12) C(29) C(29a) . . . . 1.0(17) no
C(12a) C(12) C(29) C(30) . . . . -4.3(18) no
C(12a) C(12) C(29) C(30a) . . . . 149.1(39) no
C(12a) C(13) C(12) C(13a) . . . . -3.1(18) no
C(12a) C(13) C(12) C(29a) . . . . 55.9(12) no
C(12a) C(13) C(12) C(29) . . . . 96.6(15) no
C(12a) C(13) C(13a) C(12) . . . . 1.8(10) no
C(12a) C(13) C(13a) C(14) . . . . 108.3(7) no
C(12a) C(13) C(13a) C(31) . . . . -127.8(7) no
C(12a) C(13) C(13a) C(31a) . . . . -125.1(11) no
C(12a) C(13) C(14) C(13a) . . . . -58.2(12) no
C(12a) C(13) C(14) C(15) . . . . -153.7(6) no
C(12a) C(13) C(31) C(13a) . . . . 58.6(12) no
C(12a) C(13) C(31) C(31a) . . . . 54.6(14) no
C(12a) C(13) C(31) C(32) . . . . 61.9(12) no
C(12a) C(13) C(31) C(32a) . . . . -148.5(46) no
C(12a) C(13a) C(12) C(13) . . . . 176.3(21) no
C(12a) C(13a) C(12) C(29a) . . . . 46.0(13) no
C(12a) C(13a) C(12) C(29) . . . . 73.6(15) no
C(12a) C(13a) C(13) C(12) . . . . -1.8(10) no
C(12a) C(13a) C(13) C(14) . . . . -108.3(7) no
C(12a) C(13a) C(13) C(31) . . . . 127.8(7) no
C(12a) C(13a) C(14) C(13) . . . . 82.8(14) no
C(12a) C(13a) C(14) C(15) . . . . -171.0(7) no
C(12a) C(13a) C(31) C(13) . . . . -64.9(14) no
C(12a) C(13a) C(31) C(31a) . . . . 110.6(14) no
C(12a) C(13a) C(31) C(32) . . . . 118.0(11) no
C(12a) C(13a) C(31) C(32a) . . . . -172(11) no
C(12a) C(13a) C(31a) C(31) . . . . -93.8(15) no
C(12a) C(13a) C(31a) C(32) . . . . 130.0(58) no
C(12a) C(13a) C(31a) C(32a) . . . . -99.7(14) no
C(12a) C(29a) C(12) C(13) . . . . -67.4(14) no
C(12a) C(29a) C(12) C(13a) . . . . -42.2(13) no
C(12a) C(29a) C(12) C(29) . . . . 178.9(19) no
C(12a) C(29a) C(29) C(12) . . . . -0.5(9) no
C(12a) C(29a) C(29) C(30) . . . . 169.6(19) no
C(12a) C(29a) C(29) C(30a) . . . . -157.3(27) no
C(12a) C(29a) C(30) C(29) . . . . -151.7(52) no
C(12a) C(29a) C(30) C(30a) . . . . -163.7(47) no
C(12a) C(29a) C(30a) C(29) . . . . 23.3(28) no
C(12a) C(29a) C(30a) C(30) . . . . 173.7(17) no
C(12a) C(29) C(12) C(13) . . . . -90.5(17) no
C(12a) C(29) C(12) C(13a) . . . . -54.1(13) no
C(12a) C(29) C(12) C(29a) . . . . -1.0(17) no
C(12a) C(29) C(29a) C(12) . . . . 0.5(9) no
C(12a) C(29) C(29a) C(30) . . . . -169.6(19) no
C(12a) C(29) C(29a) C(30a) . . . . 157.3(27) no
C(12a) C(29) C(30) C(29a) . . . . 9.2(17) no
C(12a) C(29) C(30) C(30a) . . . . 161.7(23) no
C(12a) C(29) C(30a) C(29a) . . . . -99.6(75) no
C(12a) C(29) C(30a) C(30) . . . . -114.9(71) no
C(12) C(11) N(3) C(14) . . . . 11.5(5) no
C(12) C(11) C(12a) C(13) . . . . -59.7(12) no
C(12) C(11) C(12a) C(13a) . . . . -90.7(16) no
C(12) C(11) C(12a) C(29a) . . . . 80.2(16) no
C(12) C(11) C(12a) C(29) . . . . 45.7(11) no
C(12) C(12a) C(13) C(13a) . . . . -176.5(20) no
C(12) C(12a) C(13) C(14) . . . . -114.2(13) no
C(12) C(12a) C(13) C(31) . . . . 110.4(15) no
C(12) C(12a) C(13a) C(13) . . . . 3.1(18) no
C(12) C(12a) C(13a) C(14) . . . . -76.3(15) no
C(12) C(12a) C(13a) C(31) . . . . 55.0(17) no
C(12) C(12a) C(13a) C(31a) . . . . 98.8(17) no
C(12) C(12a) C(29a) C(29) . . . . 0.9(16) no
C(12) C(12a) C(29a) C(30) . . . . 155.5(41) no
C(12) C(12a) C(29a) C(30a) . . . . -7.8(17) no
C(12) C(12a) C(29) C(29a) . . . . -178.9(19) no
C(12) C(12a) C(29) C(30) . . . . 176.1(16) no
C(12) C(12a) C(29) C(30a) . . . . -67.7(72) no
C(12) C(13) C(12a) C(13a) . . . . 176.5(20) no
C(12) C(13) C(12a) C(29a) . . . . -71.7(14) no
C(12) C(13) C(12a) C(29) . . . . -42.3(11) no
C(12) C(13) C(13a) C(14) . . . . 106.5(6) no
C(12) C(13) C(13a) C(31) . . . . -129.6(8) no
C(12) C(13) C(13a) C(31a) . . . . -126.9(8) no
C(12) C(13) C(14) C(13a) . . . . -87.5(13) no
C(12) C(13) C(14) C(15) . . . . 177.0(5) no
C(12) C(13) C(31) C(13a) . . . . 97.1(15) no
C(12) C(13) C(31) C(31a) . . . . 93.0(14) no
C(12) C(13) C(31) C(32) . . . . 100.4(11) no
C(12) C(13) C(31) C(32a) . . . . -110.1(47) no
C(12) C(13a) C(12a) C(13) . . . . -3.1(18) no
C(12) C(13a) C(12a) C(29a) . . . . -93.5(18) no
C(12) C(13a) C(12a) C(29) . . . . -51.1(12) no
C(12) C(13a) C(13) C(14) . . . . -106.5(6) no
C(12) C(13a) C(13) C(31) . . . . 129.6(8) no
C(12) C(13a) C(14) C(13) . . . . 54.6(11) no
C(12) C(13a) C(14) C(15) . . . . 160.7(5) no
C(12) C(13a) C(31) C(13) . . . . -41.2(10) no
C(12) C(13a) C(31) C(31a) . . . . 134.3(12) no
C(12) C(13a) C(31) C(32) . . . . 141.7(7) no
C(12) C(13a) C(31) C(32a) . . . . -148(11) no
C(12) C(13a) C(31a) C(31) . . . . -58.5(14) no
C(12) C(13a) C(31a) C(32) . . . . 165.3(57) no
C(12) C(13a) C(31a) C(32a) . . . . -64.4(14) no
C(12) C(29a) C(12a) C(13) . . . . 58.2(13) no
C(12) C(29a) C(12a) C(13a) . . . . 95.7(19) no
C(12) C(29a) C(12a) C(29) . . . . -0.9(16) no
C(12) C(29a) C(29) C(30) . . . . 170.1(15) no
C(12) C(29a) C(29) C(30a) . . . . -156.8(30) no
C(12) C(29a) C(30) C(29) . . . . -49.3(78) no
C(12) C(29a) C(30) C(30a) . . . . -61.3(82) no
C(12) C(29a) C(30a) C(29) . . . . 19.7(26) no
C(12) C(29a) C(30a) C(30) . . . . 170.2(14) no
C(12) C(29) C(12a) C(13) . . . . 46.7(13) no
C(12) C(29) C(12a) C(13a) . . . . 69.8(16) no
C(12) C(29) C(12a) C(29a) . . . . 178.9(19) no
C(12) C(29) C(29a) C(30) . . . . -170.1(15) no
C(12) C(29) C(29a) C(30a) . . . . 156.8(30) no
C(12) C(29) C(30) C(29a) . . . . 11.1(17) no
C(12) C(29) C(30) C(30a) . . . . 163.6(26) no
C(12) C(29) C(30a) C(29a) . . . . -140.8(50) no
C(12) C(29) C(30a) C(30) . . . . -156.1(39) no
C(13) C(12a) C(12) C(13a) . . . . 1.8(10) no
C(13) C(12a) C(12) C(29a) . . . . -126.4(7) no
C(13) C(12a) C(12) C(29) . . . . -127.0(9) no
C(13) C(12a) C(13a) C(14) . . . . -79.4(13) no
C(13) C(12a) C(13a) C(31) . . . . 51.9(11) no
C(13) C(12a) C(13a) C(31a) . . . . 95.7(17) no
C(13) C(12a) C(29a) C(29) . . . . 59.1(14) no
C(13) C(12a) C(29a) C(30) . . . . -146.3(39) no
C(13) C(12a) C(29a) C(30a) . . . . 50.4(14) no
C(13) C(12a) C(29) C(29a) . . . . -132.2(11) no
C(13) C(12a) C(29) C(30) . . . . -137.1(7) no
C(13) C(12a) C(29) C(30a) . . . . -20.9(72) no
C(13) C(12) C(12a) C(13a) . . . . -1.8(10) no
C(13) C(12) C(12a) C(29a) . . . . 126.4(7) no
C(13) C(12) C(12a) C(29) . . . . 127.0(9) no
C(13) C(12) C(13a) C(14) . . . . -73.5(12) no
C(13) C(12) C(13a) C(31) . . . . 42.8(10) no
C(13) C(12) C(13a) C(31a) . . . . 74.4(15) no
C(13) C(12) C(29a) C(29) . . . . 113.7(12) no
C(13) C(12) C(29a) C(30) . . . . 167.8(81) no
C(13) C(12) C(29a) C(30a) . . . . 104.9(10) no
C(13) C(12) C(29) C(29a) . . . . -89.5(12) no
C(13) C(12) C(29) C(30) . . . . -94.8(10) no
C(13) C(12) C(29) C(30a) . . . . 58.6(41) no
C(13) C(13a) C(12a) C(29a) . . . . -90.3(17) no
C(13) C(13a) C(12a) C(29) . . . . -48.0(17) no
C(13) C(13a) C(12) C(29a) . . . . -130.3(13) no
C(13) C(13a) C(12) C(29) . . . . -102.6(15) no
C(13) C(13a) C(14) C(15) . . . . 106.2(13) no
C(13) C(13a) C(31) C(31a) . . . . 175.5(18) no
C(13) C(13a) C(31) C(32) . . . . -177.1(14) no
C(13) C(13a) C(31) C(32a) . . . . -107(11) no
C(13) C(13a) C(31a) C(31) . . . . -3.9(16) no
C(13) C(13a) C(31a) C(32) . . . . -140.1(61) no
C(13) C(13a) C(31a) C(32a) . . . . -9.9(17) no
C(13) C(14) C(13a) C(31) . . . . -51.7(11) no
C(13) C(14) C(13a) C(31a) . . . . -92.2(17) no
C(13) C(14) C(15) C(16) . . . . -167.5(5) no
C(13) C(31) C(13a) C(14) . . . . 63.6(12) no
C(13) C(31) C(13a) C(31a) . . . . -175.5(18) no
C(13) C(31) C(31a) C(13a) . . . . 2.1(8) no
C(13) C(31) C(31a) C(32) . . . . 164.3(21) no
C(13) C(31) C(31a) C(32a) . . . . 169.2(23) no
C(13) C(31) C(32) C(31a) . . . . -17.6(24) no
C(13) C(31) C(32) C(32a) . . . . 166.9(21) no
C(13) C(31) C(32a) C(31a) . . . . -155.2(57) no
C(13) C(31) C(32a) C(32) . . . . -153.1(47) no
C(13a) C(12a) C(12) C(29a) . . . . -128.2(11) no
C(13a) C(12a) C(12) C(29) . . . . -128.9(8) no
C(13a) C(12a) C(13) C(14) . . . . 62.3(12) no
C(13a) C(12a) C(13) C(31) . . . . -73.1(15) no
C(13a) C(12a) C(29a) C(29) . . . . 96.6(15) no
C(13a) C(12a) C(29a) C(30) . . . . -108.8(41) no
C(13a) C(12a) C(29a) C(30a) . . . . 87.9(16) no
C(13a) C(12a) C(29) C(29a) . . . . -109.1(14) no
C(13a) C(12a) C(29) C(30) . . . . -114.1(11) no
C(13a) C(12a) C(29) C(30a) . . . . 2.1(75) no
C(13a) C(12) C(12a) C(29a) . . . . 128.2(11) no
C(13a) C(12) C(12a) C(29) . . . . 128.9(8) no
C(13a) C(12) C(13) C(14) . . . . 68.5(12) no
C(13a) C(12) C(13) C(31) . . . . -96.4(16) no
C(13a) C(12) C(29a) C(29) . . . . 138.8(11) no
C(13a) C(12) C(29a) C(30) . . . . -167.0(82) no
C(13a) C(12) C(29a) C(30a) . . . . 130.0(9) no
C(13a) C(12) C(29) C(29a) . . . . -53.1(13) no
C(13a) C(12) C(29) C(30) . . . . -58.4(12) no
C(13a) C(12) C(29) C(30a) . . . . 95.0(39) no
C(13a) C(13) C(12a) C(29a) . . . . 111.8(16) no
C(13a) C(13) C(12a) C(29) . . . . 141.2(14) no
C(13a) C(13) C(12) C(29a) . . . . 59.0(15) no
C(13a) C(13) C(12) C(29) . . . . 99.7(15) no
C(13a) C(13) C(14) C(15) . . . . -95.5(14) no
C(13a) C(13) C(31) C(31a) . . . . -4.1(16) no
C(13a) C(13) C(31) C(32) . . . . 3.3(16) no
C(13a) C(13) C(31) C(32a) . . . . 152.8(49) no
C(13a) C(14) C(13) C(31) . . . . 78.6(15) no
C(13a) C(14) C(15) C(16) . . . . 155.4(6) no
C(13a) C(31) C(13) C(14) . . . . -65.7(13) no
C(13a) C(31) C(31a) C(32) . . . . 162.3(25) no
C(13a) C(31) C(31a) C(32a) . . . . 167.1(20) no
C(13a) C(31) C(32) C(31a) . . . . -16.1(23) no
C(13a) C(31) C(32) C(32a) . . . . 168.4(19) no
C(13a) C(31) C(32a) C(31a) . . . . -73(11) no
C(13a) C(31) C(32a) C(32) . . . . -71(11) no
C(13a) C(31a) C(31) C(32) . . . . -162.3(25) no
C(13a) C(31a) C(31) C(32a) . . . . -167.1(20) no
C(13a) C(31a) C(32) C(31) . . . . 129.9(70) no
C(13a) C(31a) C(32) C(32a) . . . . 132.1(62) no
C(13a) C(31a) C(32a) C(31) . . . . 12.9(21) no
C(13a) C(31a) C(32a) C(32) . . . . -162.8(22) no
C(14) N(3) Ru(1) C(37) . . . . -85.0(4) no
C(14) C(13) C(12a) C(29a) . . . . 174.1(10) no
C(14) C(13) C(12a) C(29) . . . . -156.5(6) no
C(14) C(13) C(12) C(29a) . . . . 127.4(7) no
C(14) C(13) C(12) C(29) . . . . 168.2(8) no
C(14) C(13) C(13a) C(31) . . . . 123.9(5) no
C(14) C(13) C(13a) C(31a) . . . . 126.6(9) no
C(14) C(13) C(31) C(31a) . . . . -69.8(11) no
C(14) C(13) C(31) C(32) . . . . -62.4(10) no
C(14) C(13) C(31) C(32a) . . . . 87.1(50) no
C(14) C(13a) C(12a) C(29a) . . . . -169.8(10) no
C(14) C(13a) C(12a) C(29) . . . . -127.4(9) no
C(14) C(13a) C(12) C(29a) . . . . 156.2(7) no
C(14) C(13a) C(12) C(29) . . . . -176.1(7) no
C(14) C(13a) C(13) C(31) . . . . -123.9(5) no
C(14) C(13a) C(31) C(31a) . . . . -120.9(12) no
C(14) C(13a) C(31) C(32) . . . . -113.5(8) no
C(14) C(13a) C(31) C(32a) . . . . -43(11) no
C(14) C(13a) C(31a) C(31) . . . . 80.4(13) no
C(14) C(13a) C(31a) C(32) . . . . -55.9(66) no
C(14) C(13a) C(31a) C(32a) . . . . 74.4(14) no
C(14) C(15) C(16) C(17) . . . . -176.9(4) no
C(15) C(14) C(13) C(31) . . . . -16.9(10) no
C(15) C(14) C(13a) C(31) . . . . 54.5(11) no
C(15) C(14) C(13a) C(31a) . . . . 14.0(14) no
C(15) C(16) N(4) C(19) . . . . -179.4(4) no
C(15) C(16) C(17) C(18) . . . . 178.9(4) no
C(15) C(16) C(17) C(33) . . . . 2.1(6) no
C(16) N(4) Ru(1) C(37) . . . . 91.4(3) no
C(16) N(4) C(19) C(18) . . . . 0.6(5) no
C(16) N(4) C(19) C(20) . . . . -179.7(4) no
C(16) C(17) C(18) C(19) . . . . 0.5(5) no
C(16) C(17) C(18) C(35a) . . . . 153.8(7) no
C(16) C(17) C(18) C(35) . . . . -168.7(6) no
C(16) C(17) C(33) C(34) . . . . 72.7(5) no
C(17) C(16) N(4) C(19) . . . . -0.3(4) no
C(17) C(18) C(19) C(20) . . . . 179.6(5) no
C(17) C(18) C(35a) C(35) . . . . 97.3(13) no
C(17) C(18) C(35a) C(36) . . . . -58.4(54) no
C(17) C(18) C(35a) C(36a) . . . . 110.9(8) no
C(17) C(18) C(35) C(35a) . . . . -105.3(13) no
C(17) C(18) C(35) C(36) . . . . -100.9(8) no
C(17) C(18) C(35) C(36a) . . . . 118.8(23) no
C(18) C(17) C(33) C(34) . . . . -103.4(5) no
C(18) C(35a) C(35) C(36) . . . . -168.2(29) no
C(18) C(35a) C(35) C(36a) . . . . 155.8(17) no
C(18) C(35a) C(36) C(35) . . . . 148.4(75) no
C(18) C(35a) C(36a) C(35) . . . . -20.9(15) no
C(18) C(35) C(35a) C(36) . . . . 168.2(29) no
C(18) C(35) C(35a) C(36a) . . . . -155.8(17) no
C(18) C(35) C(36) C(35a) . . . . -12.5(31) no
C(18) C(35) C(36a) C(35a) . . . . 130.7(32) no
C(19) N(4) Ru(1) C(37) . . . . -90.2(3) no
C(19) C(18) C(17) C(33) . . . . 177.2(4) no
C(19) C(18) C(35a) C(35) . . . . -112.4(12) no
C(19) C(18) C(35a) C(36) . . . . 91.8(51) no
C(19) C(18) C(35a) C(36a) . . . . -98.9(8) no
C(19) C(18) C(35) C(35a) . . . . 87.6(14) no
C(19) C(18) C(35) C(36) . . . . 92.0(9) no
C(19) C(18) C(35) C(36a) . . . . -48.3(26) no
C(20) C(1) C(2) C(21) . . . . -4.6(8) no
C(20) C(19) C(18) C(35a) . . . . 24.0(9) no
C(20) C(19) C(18) C(35) . . . . -11.4(9) no
C(21) C(2) C(3) C(23) . . . . 1.4(9) no
C(25) C(7) C(8) C(27) . . . . 4.2(6) no
C(29a) C(12a) C(12) C(29) . . . . -0.6(11) no
C(29a) C(12a) C(13) C(31) . . . . 38.7(16) no
C(29a) C(12a) C(13a) C(31) . . . . -38.5(18) no
C(29a) C(12a) C(13a) C(31a) . . . . 5.3(21) no
C(29a) C(12a) C(29) C(30) . . . . -5.0(9) no
C(29a) C(12a) C(29) C(30a) . . . . 111.2(74) no
C(29a) C(12) C(12a) C(29) . . . . 0.6(11) no
C(29a) C(12) C(13) C(31) . . . . -37.4(13) no
C(29a) C(12) C(13a) C(31) . . . . -87.5(8) no
C(29a) C(12) C(13a) C(31a) . . . . -55.9(13) no
C(29a) C(12) C(29) C(30) . . . . -5.3(8) no
C(29a) C(12) C(29) C(30a) . . . . 148.1(43) no
C(29a) C(29) C(30) C(30a) . . . . 152.5(30) no
C(29a) C(29) C(30a) C(30) . . . . -15.3(16) no
C(29a) C(30) C(29) C(30a) . . . . -152.5(30) no
C(29a) C(30) C(30a) C(29) . . . . 18.9(21) no
C(29a) C(30a) C(29) C(30) . . . . 15.3(16) no
C(29a) C(30a) C(30) C(29) . . . . -18.9(21) no
C(29) C(12a) C(13) C(31) . . . . 68.1(12) no
C(29) C(12a) C(13a) C(31) . . . . 3.9(17) no
C(29) C(12a) C(13a) C(31a) . . . . 47.7(18) no
C(29) C(12a) C(29a) C(30) . . . . 154.6(48) no
C(29) C(12a) C(29a) C(30a) . . . . -8.7(10) no
C(29) C(12) C(13) C(31) . . . . 3.3(15) no
C(29) C(12) C(13a) C(31) . . . . -59.8(11) no
C(29) C(12) C(13a) C(31a) . . . . -28.2(16) no
C(29) C(12) C(29a) C(30) . . . . 54.2(82) no
C(29) C(12) C(29a) C(30a) . . . . -8.8(11) no
C(29) C(29a) C(30) C(30a) . . . . -12.0(13) no
C(29) C(29a) C(30a) C(30) . . . . 150.4(32) no
C(29) C(30) C(29a) C(30a) . . . . 12.0(13) no
C(29) C(30a) C(29a) C(30) . . . . -150.4(32) no
C(30) C(29a) C(29) C(30a) . . . . 33.1(34) no
C(30) C(29) C(29a) C(30a) . . . . -33.1(34) no
C(31) C(13) C(13a) C(31a) . . . . 2.7(11) no
C(31) C(13a) C(31a) C(32) . . . . -136.3(66) no
C(31) C(13a) C(31a) C(32a) . . . . -6.0(10) no
C(31) C(31a) C(32) C(32a) . . . . 2.2(15) no
C(31) C(31a) C(32a) C(32) . . . . -175.7(30) no
C(31) C(32) C(31a) C(32a) . . . . -2.2(15) no
C(31) C(32) C(32a) C(31a) . . . . 3.1(21) no
C(31) C(32a) C(31a) C(32) . . . . 175.7(30) no
C(31) C(32a) C(32) C(31a) . . . . -3.1(21) no
C(31a) C(13a) C(31) C(32) . . . . 7.4(11) no
C(31a) C(13a) C(31) C(32a) . . . . 78(11) no
C(31a) C(31) C(32) C(32a) . . . . -175.5(31) no
C(31a) C(31) C(32a) C(32) . . . . 2.0(14) no
C(31a) C(32) C(31) C(32a) . . . . 175.5(31) no
C(31a) C(32a) C(31) C(32) . . . . -2.0(14) no
C(32) C(31) C(31a) C(32a) . . . . 4.8(34) no
C(32) C(31a) C(31) C(32a) . . . . -4.8(34) no
C(33) C(17) C(18) C(35a) . . . . -29.4(9) no
C(33) C(17) C(18) C(35) . . . . 8.0(8) no
C(35a) C(18) C(35) C(36) . . . . 4.4(11) no
C(35a) C(18) C(35) C(36a) . . . . -135.9(31) no
C(35a) C(36) C(35) C(36a) . . . . 147.2(36) no
C(35a) C(36a) C(35) C(36) . . . . -12.0(14) no
C(35) C(18) C(35a) C(36) . . . . -155.7(60) no
C(35) C(18) C(35a) C(36a) . . . . 13.6(10) no
C(35) C(36) C(35a) C(36a) . . . . -20.5(23) no
C(35) C(36a) C(35a) C(36) . . . . 155.3(28) no
C(36) C(35a) C(35) C(36a) . . . . -35.9(38) no
C(36) C(35) C(35a) C(36a) . . . . 35.9(38) no
C(37) Ru(1) O(2) C(38) . . . . 142.2(25) no
C(37) Ru(1) O(2) C(41) . . . . -25.9(28) no
C(38) O(2) C(41) C(40) . . . . 13.7(8) no
C(38) C(39) C(40) C(41) . . . . 9.7(7) no
C(39) C(38) O(2) C(41) . . . . -6.8(7) no
